data_1544745
loop_
_publ_author_name
'Yang, Xiaoping'
'Wang, Shiqing'
'Zhang, Lijie'
'Wang, Chenri'
'Zhu, Ting'
'Bo, Le'
'Huang, Shaoming'

_publ_section_title
;
 Enhancement of the luminescence properties of high-nuclearity Cd-Ln (Ln =
 Eu and Nd) nanoclusters by the introduction of more energy transfer
 donors.
;
_journal_issue 2
_journal_name_full Nanoscale
_journal_page_first 517
_journal_page_last 521
_journal_paper_doi 10.1039/c6nr07906g
_journal_volume 9
_journal_year 2017
_chemical_formula_sum 'C372 H446 Cd24 Eu8 N24 O142'
_chemical_formula_weight 11438.81
_chemical_name_systematic
; 
 ? 
;
_space_group_IT_number 118
_symmetry_cell_setting tetragonal
_symmetry_space_group_name_Hall 'P -4 -2n'
_symmetry_space_group_name_H-M 'P -4 n 2'
_atom_sites_solution_hydrogens geom
_atom_sites_solution_primary direct
_atom_sites_solution_secondary difmap
_audit_creation_method SHELXL-97
_cell_angle_alpha 90.00
_cell_angle_beta 90.00
_cell_angle_gamma 90.00
_cell_formula_units_Z 4
_cell_length_a 42.723(6)
_cell_length_b 42.723(6)
_cell_length_c 37.856(8)
_cell_measurement_reflns_used 30562
_cell_measurement_temperature 223(1)
_cell_measurement_theta_max 28.2180
_cell_measurement_theta_min 1.2365
_cell_volume 69097(2)
_computing_cell_refinement 'Collect software, Nonius B.V. 1998'
_computing_data_collection 'Collect software, Nonius B.V. 1998'
_computing_data_reduction
;
DENZO and Scalepack (Otwinoski and Minor, 1997)
;
_computing_molecular_graphics 'XP SHELXTL/PC, Siemens Analytical'
_computing_structure_refinement 'XL SHELXTL/PC, Siemens Analytical'
_computing_structure_solution
;

SIR97 - Altomare A., Burla M.C., Camalli M., Cascarano G.L., Giacovazzo C., 
Guagliardi A., Moliterni A.G.G., Polidori G.,Spagna R.
;
_diffrn_ambient_temperature 223(1)
_diffrn_detector_area_resol_mean 13.6612
_diffrn_measured_fraction_theta_full 0.966
_diffrn_measured_fraction_theta_max 0.966
_diffrn_measurement_device_type 'Mercury2 (2x2 bin mode)'
_diffrn_measurement_method dtprofit.ref
_diffrn_radiation_monochromator 'Graphite Monochromator'
_diffrn_radiation_source 'Sealed tube'
_diffrn_radiation_type MoK\a
_diffrn_radiation_wavelength 0.710747
_diffrn_reflns_av_R_equivalents 0.0000
_diffrn_reflns_av_sigmaI/netI 0.1040
_diffrn_reflns_limit_h_max 50
_diffrn_reflns_limit_h_min 0
_diffrn_reflns_limit_k_max 50
_diffrn_reflns_limit_k_min 0
_diffrn_reflns_limit_l_max 43
_diffrn_reflns_limit_l_min 0
_diffrn_reflns_number 57809
_diffrn_reflns_theta_full 25.00
_diffrn_reflns_theta_max 25.00
_diffrn_reflns_theta_min 3.01
_exptl_absorpt_coefficient_mu 1.489
_exptl_absorpt_correction_T_max 1.000000
_exptl_absorpt_correction_T_min 0.531604
_exptl_absorpt_correction_type multi-scan
_exptl_absorpt_process_details 'DENZO and Scalepack (Otwinoski and Minor, 1997)'
_exptl_crystal_colour Yellow
_exptl_crystal_density_diffrn 1.100
_exptl_crystal_density_method 'not measured'
_exptl_crystal_description Block
_exptl_crystal_F_000 22552
_exptl_crystal_size_max 0.18
_exptl_crystal_size_mid 0.17
_exptl_crystal_size_min 0.13
_platon_squeeze_details
;
;
_refine_diff_density_max 6.798
_refine_diff_density_min -2.008
_refine_diff_density_rms 0.212
_refine_ls_abs_structure_details 'Flack H D (1983), Acta Cryst. A39, 876-881'
_refine_ls_abs_structure_Flack 0.00
_refine_ls_extinction_method none
_refine_ls_goodness_of_fit_ref 0.908
_refine_ls_hydrogen_treatment constr
_refine_ls_matrix_type full
_refine_ls_number_parameters 2566
_refine_ls_number_reflns 57809
_refine_ls_number_restraints 1739
_refine_ls_restrained_S_all 0.913
_refine_ls_R_factor_all 0.1553
_refine_ls_R_factor_gt 0.0916
_refine_ls_shift/su_max 0.021
_refine_ls_shift/su_mean 0.000
_refine_ls_structure_factor_coef Fsqd
_refine_ls_weighting_details 'calc w=1/[\s^2^(Fo^2^)+(0.1736P)^2^+0.0000P] where P=(Fo^2^+2Fc^2^)/3'
_refine_ls_weighting_scheme calc
_refine_ls_wR_factor_gt 0.2165
_refine_ls_wR_factor_ref 0.2587
_reflns_number_gt 30161
_reflns_number_total 57809
_reflns_threshold_expression >2sigma(I)
_cod_data_source_file c6nr07906g2.cif
_cod_data_source_block cluster1
_cod_depositor_comments
;
The following automatic conversions were performed:

'_symmetry_cell_setting' value 'Tetragonal' changed to 'tetragonal'
according to
/usr/data/users/saulius/crontab/automatic-downloads/rss-feeds/RSC/lib/dictionaries/cif_core.dic
dictionary named 'cif_core.dic' version 2.4.2 from 2011-04-26.

'_exptl_absorpt_correction_type' value 'Multi-scan' changed to
'multi-scan' according to
/usr/data/users/saulius/crontab/automatic-downloads/rss-feeds/RSC/lib/dictionaries/cif_core.dic
dictionary named 'cif_core.dic' version 2.4.2 from 2011-04-26.

Automatic conversion script
Id: cif_fix_values 4268 2015-11-12 08:31:59Z antanas 

 Adding full bibliography for 1544745--1544746.cif.
;
_cod_original_cell_volume 69097(20)
_cod_original_sg_symbol_Hall P-4-2n
_cod_original_sg_symbol_H-M P-4n2
_cod_database_code 1544745

loop_
_symmetry_equiv_pos_as_xyz
'x, y, z'
'-x, -y, z'
'y, -x, -z'
'-y, x, -z'
'x+1/2, -y+1/2, z+1/2'
'-x+1/2, y+1/2, z+1/2'
'y+1/2, x+1/2, -z+1/2'
'-y+1/2, -x+1/2, -z+1/2'

loop_
_atom_site_label
_atom_site_type_symbol
_atom_site_fract_x
_atom_site_fract_y
_atom_site_fract_z
_atom_site_U_iso_or_equiv
_atom_site_adp_type
_atom_site_occupancy
_atom_site_symmetry_multiplicity
_atom_site_calc_flag
_atom_site_refinement_flags
Eu1 Eu 1.111216(17) 0.196495(17) 0.39319(2) 0.0510(2) Uani 1 1 d U
Eu2 Eu 1.248412(17) 0.388048(17) 0.39652(2) 0.0529(2) Uani 1 1 d U
Eu3 Eu 1.436628(18) 0.250500(18) 0.39768(2) 0.0573(2) Uani 1 1 d U
Eu4 Eu 1.300486(17) 0.059086(18) 0.39272(2) 0.0542(2) Uani 1 1 d U
Cd1 Cd 1.13798(3) 0.28202(2) 0.39038(3) 0.0522(3) Uani 1 1 d U
Cd2 Cd 1.12487(3) 0.35265(3) 0.47207(3) 0.0737(4) Uani 1 1 d U
Cd3 Cd 1.16276(3) 0.38813(2) 0.39946(3) 0.0606(3) Uani 1 1 d U
Cd4 Cd 1.33399(2) 0.36031(3) 0.39214(3) 0.0527(3) Uani 1 1 d U
Cd5 Cd 1.40390(4) 0.37510(4) 0.47457(4) 0.0878(5) Uani 1 1 d U
Cd6 Cd 1.43759(3) 0.33565(3) 0.40154(3) 0.0626(3) Uani 1 1 d U
Cd7 Cd 1.40969(3) 0.16478(3) 0.39104(3) 0.0564(3) Uani 1 1 d U
Cd8 Cd 1.42279(3) 0.09113(3) 0.47266(3) 0.0702(4) Uani 1 1 d U
Cd9 Cd 1.38585(2) 0.06031(3) 0.39595(3) 0.0565(3) Uani 1 1 d U
Cd10 Cd 1.21494(3) 0.08566(3) 0.38875(3) 0.0521(3) Uani 1 1 d U
Cd11 Cd 1.14266(3) 0.07169(3) 0.46861(3) 0.0573(3) Uani 1 1 d U
Cd12 Cd 1.11104(2) 0.11104(2) 0.39434(3) 0.0518(3) Uani 1 1 d U
N1 N 1.0954(3) 0.3074(3) 0.3664(3) 0.050(3) Uani 1 1 d U
N2 N 1.1368(3) 0.4104(3) 0.3560(3) 0.064(4) Uani 1 1 d U
N3 N 1.0596(3) 0.2075(3) 0.3594(3) 0.064(4) Uani 1 1 d U
N4 N 1.2589(3) 0.4394(3) 0.3644(3) 0.055(3) Uani 1 1 d U
N5 N 1.3607(3) 0.4040(3) 0.3690(4) 0.065(4) Uani 1 1 d DU
N6 N 1.0883(3) 0.0843(3) 0.3502(3) 0.061(3) Uani 1 1 d U
N7 N 1.4605(3) 0.3612(3) 0.3593(3) 0.055(3) Uani 1 1 d U
N8 N 1.1900(3) 0.0433(3) 0.3626(3) 0.051(3) Uani 1 1 d U
N9 N 1.4884(3) 0.2412(3) 0.3663(3) 0.061(3) Uani 1 1 d U
N10 N 1.2892(3) 0.0084(3) 0.3571(3) 0.063(4) Uani 1 1 d U
N11 N 1.4146(3) 0.0368(3) 0.3531(3) 0.064(4) Uani 1 1 d U
N12 N 1.4525(3) 0.1401(3) 0.3667(3) 0.057(3) Uani 1 1 d U
O1 O 1.0715(2) 0.2098(2) 0.4429(3) 0.062(3) Uani 1 1 d U
O2 O 1.0989(2) 0.2488(2) 0.4016(2) 0.053(2) Uani 1 1 d U
O3 O 1.1169(3) 0.3771(3) 0.4207(3) 0.075(3) Uani 1 1 d U
O4 O 1.0707(3) 0.3535(3) 0.4563(3) 0.093(4) Uani 1 1 d DU
O5 O 1.0616(2) 0.1034(2) 0.4281(3) 0.063(3) Uani 1 1 d U
O6 O 1.0775(2) 0.1532(2) 0.3921(3) 0.058(3) Uani 1 1 d U
O7 O 1.2047(2) 0.4209(2) 0.3980(3) 0.065(3) Uani 1 1 d U
O8 O 1.1563(2) 0.4362(2) 0.4368(3) 0.053(3) Uani 1 1 d U
O9 O 1.2623(3) 0.4259(2) 0.4479(3) 0.066(3) Uani 1 1 d U
O10 O 1.3004(2) 0.3997(2) 0.4051(2) 0.057(3) Uani 1 1 d U
O11 O 1.1218(2) 0.0632(2) 0.4169(3) 0.055(3) Uani 1 1 d U
O12 O 1.1449(2) 0.0161(2) 0.4504(3) 0.057(3) Uani 1 1 d U
O13 O 1.4085(3) 0.4292(3) 0.4580(4) 0.096(4) Uani 1 1 d DU
O14 O 1.4274(3) 0.3822(3) 0.4239(3) 0.075(3) Uani 1 1 d U
O15 O 1.2487(2) 0.0464(2) 0.4005(2) 0.053(2) Uani 1 1 d U
O16 O 1.2885(3) 0.0193(3) 0.4422(3) 0.067(3) Uani 1 1 d U
O17 O 1.4855(3) 0.3399(3) 0.4414(3) 0.083(4) Uani 1 1 d U
O18 O 1.4699(3) 0.2930(2) 0.4026(3) 0.068(3) Uani 1 1 d U
O19 O 1.3449(2) 0.0264(2) 0.3918(3) 0.057(2) Uani 1 1 d U
O20 O 1.3936(2) 0.0101(2) 0.4306(3) 0.065(3) Uani 1 1 d DU
O21 O 1.4781(3) 0.0923(2) 0.4579(3) 0.073(3) Uani 1 1 d U
O22 O 1.4323(3) 0.0703(2) 0.4183(3) 0.063(3) Uani 1 1 d U
O23 O 1.4474(2) 0.1986(2) 0.4048(3) 0.061(3) Uani 1 1 d U
O24 O 1.4741(3) 0.2353(2) 0.4483(3) 0.067(3) Uani 1 1 d U
O25 O 1.4201(2) 0.2334(2) 0.3431(3) 0.057(3) Uani 1 1 d U
O26 O 1.3991(2) 0.1867(2) 0.3374(3) 0.063(3) Uani 1 1 d U
O27 O 1.1504(2) 0.2624(2) 0.3349(3) 0.057(3) Uani 1 1 d U
O28 O 1.1287(2) 0.2147(2) 0.3389(3) 0.055(3) Uani 1 1 d U
O29 O 1.1816(2) 0.2638(3) 0.4154(3) 0.064(3) Uani 1 1 d U
O30 O 1.1587(2) 0.2186(2) 0.4070(3) 0.062(3) Uani 1 1 d U
O31 O 1.1275(2) 0.3019(2) 0.4472(3) 0.064(3) Uani 1 1 d U
O32 O 1.1179(3) 0.3073(3) 0.5049(3) 0.087(4) Uani 1 1 d U
O33 O 1.1658(2) 0.3300(2) 0.3799(2) 0.056(3) Uani 1 1 d U
O34 O 1.2032(2) 0.3613(2) 0.3740(3) 0.053(3) Uani 1 1 d U
O35 O 1.1086(4) 0.3857(3) 0.5135(4) 0.106(4) Uani 1 1 d U
O36 O 1.1527(4) 0.3703(4) 0.5308(4) 0.126(5) Uani 1 1 d U
O37 O 1.1730(3) 0.3638(3) 0.4515(3) 0.070(3) Uani 1 1 d U
O38 O 1.2246(2) 0.3692(2) 0.4506(3) 0.059(3) Uani 1 1 d U
O39 O 1.2696(3) 0.3387(3) 0.4082(3) 0.071(3) Uani 1 1 d U
O40 O 1.3144(2) 0.3158(2) 0.4160(3) 0.067(3) Uani 1 1 d U
O41 O 1.3529(2) 0.3696(2) 0.4493(3) 0.061(3) Uani 1 1 d U
O42 O 1.3593(4) 0.3830(4) 0.5053(4) 0.120(5) Uani 1 1 d U
O43 O 1.3795(2) 0.3346(2) 0.3786(2) 0.056(3) Uani 1 1 d U
O44 O 1.4102(2) 0.2952(2) 0.3733(3) 0.057(3) Uani 1 1 d U
O45 O 1.4125(3) 0.3265(3) 0.4520(3) 0.073(3) Uani 1 1 d U
O46 O 1.4168(3) 0.2760(3) 0.4491(3) 0.089(4) Uani 1 1 d U
O47 O 1.3887(3) 0.2290(3) 0.4085(3) 0.074(3) Uani 1 1 d U
O48 O 1.3659(3) 0.1840(3) 0.4157(3) 0.065(3) Uani 1 1 d U
O49 O 1.4196(3) 0.1423(2) 0.4479(3) 0.065(3) Uani 1 1 d U
O50 O 1.4261(3) 0.1370(3) 0.5040(3) 0.087(4) Uani 1 1 d U
O51 O 1.4000(4) 0.0624(4) 0.5224(4) 0.115(5) Uani 1 1 d U
O52 O 1.4476(4) 0.0592(4) 0.5151(5) 0.135(6) Uani 1 1 d U
O53 O 1.3836(3) 0.1191(2) 0.3778(3) 0.062(3) Uani 1 1 d U
O54 O 1.3444(2) 0.0870(2) 0.3714(3) 0.054(3) Uani 1 1 d U
O55 O 1.3231(3) 0.0764(3) 0.4474(3) 0.073(3) Uani 1 1 d U
O56 O 1.3754(3) 0.0827(2) 0.4496(3) 0.065(3) Uani 1 1 d U
O57 O 1.2778(2) 0.1081(3) 0.4064(3) 0.069(3) Uani 1 1 d U
O58 O 1.2328(3) 0.1285(3) 0.4142(3) 0.069(3) Uani 1 1 d U
O59 O 1.1707(2) 0.1126(2) 0.3744(2) 0.052(2) Uani 1 1 d U
O60 O 1.1396(3) 0.1531(2) 0.3698(3) 0.063(3) Uani 1 1 d U
O61 O 1.1281(3) 0.1708(2) 0.4452(3) 0.065(3) Uani 1 1 d U
O62 O 1.1345(2) 0.1211(3) 0.4458(3) 0.065(3) Uani 1 1 d U
O63 O 1.1862(2) 0.0658(3) 0.5023(3) 0.063(3) Uani 1 1 d U
O64 O 1.1943(2) 0.0754(2) 0.4457(3) 0.062(3) Uani 1 1 d U
O65 O 1.1054(3) 0.0484(3) 0.5024(3) 0.076(3) Uani 1 1 d U
O66 O 1.1173(3) 0.0961(3) 0.5205(3) 0.074(3) Uani 1 1 d U
O67 O 1.3131(2) 0.3508(2) 0.3375(2) 0.051(2) Uani 1 1 d U
O68 O 1.2660(2) 0.3709(2) 0.3424(3) 0.064(3) Uani 1 1 d U
O69 O 1.2830(2) 0.0781(2) 0.3401(3) 0.059(3) Uani 1 1 d U
O70 O 1.2352(2) 0.0971(2) 0.3342(2) 0.053(2) Uani 1 1 d U
O71 O 1.4243(4) 0.3543(5) 0.5310(5) 0.167(7) Uani 1 1 d U
H71D H 1.4375 0.3399 0.5272 0.200 Uiso 1 1 d R
H71A H 1.4330 0.3693 0.5419 0.250 Uiso 1 1 d R
C1 C 1.0599(4) 0.1883(4) 0.4708(4) 0.065(4) Uani 1 1 d U
H1A H 1.0583 0.1995 0.4928 0.098 Uiso 1 1 calc R
H1B H 1.0743 0.1712 0.4735 0.098 Uiso 1 1 calc R
H1C H 1.0397 0.1804 0.4643 0.098 Uiso 1 1 calc R
C2 C 1.0555(4) 0.2357(4) 0.4371(4) 0.059(4) Uani 1 1 d U
C3 C 1.0239(3) 0.2415(4) 0.4478(4) 0.060(4) Uani 1 1 d U
H3A H 1.0131 0.2268 0.4612 0.072 Uiso 1 1 calc R
C4 C 1.0101(4) 0.2682(4) 0.4384(5) 0.079(5) Uani 1 1 d U
H4A H 0.9904 0.2726 0.4477 0.095 Uiso 1 1 calc R
C5 C 1.0237(4) 0.2904(4) 0.4147(4) 0.072(5) Uani 1 1 d U
H5A H 1.0136 0.3089 0.4088 0.087 Uiso 1 1 calc R
C6 C 1.0517(4) 0.2830(3) 0.4014(4) 0.077(4) Uani 1 1 d DU
C7 C 1.0729(4) 0.2559(4) 0.4137(4) 0.057(4) Uani 1 1 d DU
C8 C 1.0682(4) 0.3055(3) 0.3767(4) 0.053(4) Uani 1 1 d DU
H8A H 1.0551 0.3209 0.3675 0.064 Uiso 1 1 calc R
C9 C 1.1020(4) 0.3297(3) 0.3349(4) 0.060(4) Uani 1 1 d U
H9A H 1.1242 0.3347 0.3337 0.072 Uiso 1 1 calc R
H9B H 1.0904 0.3491 0.3377 0.072 Uiso 1 1 calc R
C10 C 1.0914(4) 0.3123(4) 0.3006(4) 0.059(4) Uani 1 1 d U
H10A H 1.1027 0.2927 0.2979 0.070 Uiso 1 1 calc R
H10B H 1.0691 0.3078 0.3015 0.070 Uiso 1 1 calc R
C11 C 1.0988(4) 0.3345(4) 0.2698(3) 0.055(4) Uani 1 1 d U
H11A H 1.0910 0.3553 0.2753 0.066 Uiso 1 1 calc R
H11B H 1.1213 0.3360 0.2669 0.066 Uiso 1 1 calc R
C12 C 1.0844(5) 0.3235(4) 0.2360(4) 0.084(5) Uani 1 1 d U
H12A H 1.0618 0.3254 0.2373 0.126 Uiso 1 1 calc R
H12B H 1.0895 0.3016 0.2322 0.126 Uiso 1 1 calc R
C13 C 1.1556(4) 0.4022(4) 0.2967(4) 0.065(4) Uani 1 1 d U
H13B H 1.1346 0.3976 0.2884 0.097 Uiso 1 1 calc R
H13C H 1.1648 0.3829 0.3053 0.097 Uiso 1 1 calc R
C14 C 1.1539(4) 0.4254(4) 0.3262(4) 0.069(5) Uani 1 1 d U
H14A H 1.1748 0.4313 0.3336 0.083 Uiso 1 1 calc R
H14B H 1.1430 0.4441 0.3185 0.083 Uiso 1 1 calc R
C15 C 1.1072(4) 0.4140(3) 0.3564(4) 0.058(4) Uani 1 1 d U
H15A H 1.1006 0.4289 0.3401 0.069 Uiso 1 1 calc R
C16 C 1.0822(4) 0.4009(4) 0.3753(5) 0.071(5) Uani 1 1 d U
C17 C 1.0527(4) 0.4059(4) 0.3663(5) 0.073(5) Uani 1 1 d U
H17A H 1.0486 0.4187 0.3470 0.087 Uiso 1 1 calc R
C18 C 1.0281(4) 0.3932(4) 0.3842(5) 0.084(5) Uani 1 1 d U
H18A H 1.0081 0.3977 0.3760 0.101 Uiso 1 1 calc R
C19 C 1.0304(5) 0.3739(5) 0.4138(5) 0.097(6) Uani 1 1 d DU
H19A H 1.0135 0.3630 0.4232 0.116 Uiso 1 1 calc R
C20 C 1.0612(4) 0.3724(4) 0.4282(5) 0.075(5) Uani 1 1 d DU
C21 C 1.0895(4) 0.3830(4) 0.4086(4) 0.063(4) Uani 1 1 d U
C22 C 1.0440(4) 0.3463(5) 0.4806(4) 0.095(6) Uani 1 1 d DU
H22A H 1.0261 0.3587 0.4740 0.143 Uiso 1 1 calc R
H22B H 1.0498 0.3512 0.5044 0.143 Uiso 1 1 calc R
H22C H 1.0388 0.3245 0.4788 0.143 Uiso 1 1 calc R
C23 C 1.0507(4) 0.0754(4) 0.4457(5) 0.080(5) Uani 1 1 d U
H23A H 1.0451 0.0804 0.4697 0.120 Uiso 1 1 calc R
H23B H 1.0670 0.0600 0.4457 0.120 Uiso 1 1 calc R
H23C H 1.0327 0.0674 0.4335 0.120 Uiso 1 1 calc R
C24 C 1.0382(3) 0.1254(3) 0.4227(4) 0.053(4) Uani 1 1 d U
C25 C 1.0088(4) 0.1233(4) 0.4331(4) 0.060(4) Uani 1 1 d U
H25A H 1.0030 0.1062 0.4466 0.072 Uiso 1 1 calc R
C26 C 0.9868(5) 0.1449(4) 0.4251(5) 0.080(5) Uani 1 1 d U
H26A H 0.9666 0.1434 0.4341 0.095 Uiso 1 1 calc R
C27 C 0.9953(3) 0.1694(3) 0.4032(4) 0.053(4) Uani 1 1 d U
H27A H 0.9808 0.1842 0.3955 0.064 Uiso 1 1 calc R
C28 C 1.0265(3) 0.1706(3) 0.3932(4) 0.051(4) Uani 1 1 d U
C29 C 1.0486(3) 0.1490(3) 0.4018(4) 0.044(3) Uani 1 1 d U
C30 C 1.0323(4) 0.1981(3) 0.3690(4) 0.062(4) Uani 1 1 d U
H30A H 1.0150 0.2089 0.3604 0.074 Uiso 1 1 calc R
C31 C 1.0589(4) 0.2308(4) 0.3303(5) 0.071(5) Uani 1 1 d U
H31A H 1.0398 0.2430 0.3315 0.085 Uiso 1 1 calc R
H31B H 1.0766 0.2449 0.3323 0.085 Uiso 1 1 calc R
C32 C 1.0603(4) 0.2136(4) 0.2962(4) 0.072(5) Uani 1 1 d U
H32A H 1.0790 0.2008 0.2961 0.086 Uiso 1 1 calc R
H32B H 1.0424 0.1996 0.2950 0.086 Uiso 1 1 calc R
C33 C 1.0604(4) 0.2333(4) 0.2640(4) 0.066(4) Uani 1 1 d U
H33A H 1.0787 0.2467 0.2645 0.080 Uiso 1 1 calc R
H33B H 1.0421 0.2466 0.2642 0.080 Uiso 1 1 calc R
C34 C 1.0607(4) 0.2141(4) 0.2294(4) 0.060(4) Uani 1 1 d DU
H34A H 1.0794 0.2012 0.2285 0.072 Uiso 1 1 calc R
H34B H 1.0426 0.2004 0.2286 0.072 Uiso 1 1 calc R
C35 C 1.0601(3) 0.2354(3) 0.1991(4) 0.053(4) Uani 1 1 d DU
H35B H 1.0781 0.2492 0.2000 0.080 Uiso 1 1 calc R
H35C H 1.0414 0.2482 0.2000 0.080 Uiso 1 1 calc R
C36 C 1.2833(3) 0.4394(4) 0.3359(4) 0.052(4) Uani 1 1 d U
H36B H 1.2961 0.4207 0.3374 0.078 Uiso 1 1 calc R
H36C H 1.2966 0.4576 0.3378 0.078 Uiso 1 1 calc R
C37 C 1.2490(4) 0.4682(4) 0.3738(5) 0.068(5) Uani 1 1 d U
H37A H 1.2583 0.4856 0.3634 0.082 Uiso 1 1 calc R
C38 C 1.2258(4) 0.4727(3) 0.3980(5) 0.056(4) Uani 1 1 d U
C39 C 1.2207(4) 0.5026(4) 0.4098(4) 0.065(4) Uani 1 1 d U
H39A H 1.2350 0.5179 0.4030 0.078 Uiso 1 1 calc R
C40 C 1.1960(4) 0.5120(4) 0.4311(5) 0.084(5) Uani 1 1 d U
H40A H 1.1943 0.5328 0.4383 0.101 Uiso 1 1 calc R
C41 C 1.1735(4) 0.4900(4) 0.4416(5) 0.073(5) Uani 1 1 d U
H41A H 1.1567 0.4955 0.4559 0.088 Uiso 1 1 calc R
C42 C 1.1774(4) 0.4604(4) 0.4301(5) 0.066(5) Uani 1 1 d U
C43 C 1.2028(4) 0.4514(4) 0.4068(4) 0.066(4) Uani 1 1 d U
C44 C 1.1308(4) 0.4471(4) 0.4616(5) 0.079(5) Uani 1 1 d U
H44A H 1.1400 0.4538 0.4835 0.118 Uiso 1 1 calc R
H44B H 1.1166 0.4302 0.4660 0.118 Uiso 1 1 calc R
H44C H 1.1197 0.4642 0.4510 0.118 Uiso 1 1 calc R
C45 C 1.2433(4) 0.4361(4) 0.4757(4) 0.064(4) Uani 1 1 d U
H45A H 1.2549 0.4501 0.4906 0.096 Uiso 1 1 calc R
H45B H 1.2365 0.4184 0.4893 0.096 Uiso 1 1 calc R
H45C H 1.2253 0.4468 0.4663 0.096 Uiso 1 1 calc R
C46 C 1.2907(4) 0.4430(4) 0.4418(4) 0.060(4) Uani 1 1 d U
C47 C 1.2994(4) 0.4722(4) 0.4554(4) 0.064(4) Uani 1 1 d U
H47A H 1.2864 0.4820 0.4717 0.077 Uiso 1 1 calc R
C48 C 1.3242(4) 0.4854(4) 0.4459(5) 0.079(5) Uani 1 1 d U
H48A H 1.3291 0.5049 0.4552 0.095 Uiso 1 1 calc R
C49 C 1.3438(4) 0.4722(4) 0.4227(4) 0.073(5) Uani 1 1 d U
H49A H 1.3637 0.4811 0.4215 0.088 Uiso 1 1 calc R
C50 C 1.3387(3) 0.4483(4) 0.4011(4) 0.061(4) Uani 1 1 d DU
C51 C 1.3129(4) 0.4281(4) 0.4166(4) 0.060(4) Uani 1 1 d DU
C52 C 1.3583(3) 0.4298(4) 0.3813(4) 0.051(4) Uani 1 1 d U
H52A H 1.3760 0.4414 0.3754 0.061 Uiso 1 1 calc R
C53 C 1.3800(4) 0.3978(4) 0.3402(4) 0.070(5) Uani 1 1 d DU
H53A H 1.3834 0.3754 0.3388 0.084 Uiso 1 1 calc R
H53B H 1.4002 0.4076 0.3443 0.084 Uiso 1 1 calc R
C54 C 1.3672(3) 0.4092(3) 0.3050(3) 0.052(4) Uani 1 1 d U
H54A H 1.3460 0.4014 0.3023 0.062 Uiso 1 1 calc R
H54B H 1.3662 0.4319 0.3055 0.062 Uiso 1 1 calc R
C55 C 1.3860(4) 0.3993(4) 0.2738(4) 0.064(4) Uani 1 1 d U
H55B H 1.3840 0.3768 0.2711 0.096 Uiso 1 1 calc R
H55C H 1.4079 0.4038 0.2785 0.096 Uiso 1 1 calc R
C56 C 1.0850(4) 0.1232(4) 0.2613(4) 0.061(4) Uani 1 1 d U
H56B H 1.0890 0.1451 0.2660 0.091 Uiso 1 1 calc R
H56C H 1.0626 0.1204 0.2592 0.091 Uiso 1 1 calc R
C57 C 1.0970(4) 0.1037(4) 0.2921(4) 0.069(5) Uani 1 1 d U
H57A H 1.1017 0.0827 0.2838 0.082 Uiso 1 1 calc R
H57B H 1.1163 0.1128 0.3008 0.082 Uiso 1 1 calc R
C58 C 1.0741(4) 0.1019(4) 0.3214(4) 0.061(4) Uani 1 1 d U
H58A H 1.0687 0.1228 0.3293 0.073 Uiso 1 1 calc R
H58B H 1.0552 0.0915 0.3134 0.073 Uiso 1 1 calc R
C59 C 1.0835(4) 0.0544(4) 0.3499(5) 0.072(5) Uani 1 1 d U
H59A H 1.0702 0.0474 0.3322 0.086 Uiso 1 1 calc R
C60 C 1.0958(4) 0.0297(4) 0.3730(4) 0.067(5) Uani 1 1 d U
C61 C 1.0897(4) -0.0013(4) 0.3638(5) 0.068(5) Uani 1 1 d U
H61A H 1.0771 -0.0051 0.3442 0.081 Uiso 1 1 calc R
C62 C 1.1004(4) -0.0251(3) 0.3807(4) 0.057(4) Uani 1 1 d U
H62A H 1.0960 -0.0454 0.3733 0.068 Uiso 1 1 calc R
C63 C 1.1182(3) -0.0199(3) 0.4093(4) 0.052(4) Uani 1 1 d U
H63A H 1.1258 -0.0369 0.4220 0.063 Uiso 1 1 calc R
C64 C 1.1251(4) 0.0091(4) 0.4200(4) 0.062(4) Uani 1 1 d U
C65 C 1.1158(4) 0.0370(4) 0.4039(4) 0.062(4) Uani 1 1 d U
C66 C 1.1484(4) -0.0074(4) 0.4746(5) 0.080(5) Uani 1 1 d U
H66A H 1.1612 -0.0237 0.4647 0.120 Uiso 1 1 calc R
H66B H 1.1282 -0.0158 0.4806 0.120 Uiso 1 1 calc R
H66C H 1.1582 0.0007 0.4955 0.120 Uiso 1 1 calc R
C67 C 1.4017(5) 0.4574(4) 0.4805(5) 0.104(6) Uani 1 1 d DU
H67A H 1.4074 0.4760 0.4678 0.156 Uiso 1 1 calc R
H67B H 1.4136 0.4562 0.5020 0.156 Uiso 1 1 calc R
H67C H 1.3798 0.4580 0.4860 0.156 Uiso 1 1 calc R
C68 C 1.4296(5) 0.4378(5) 0.4295(5) 0.097(6) Uani 1 1 d DU
C69 C 1.4375(5) 0.4668(5) 0.4171(5) 0.097(6) Uani 1 1 d DU
H69A H 1.4282 0.4847 0.4265 0.117 Uiso 1 1 calc R
C70 C 1.4593(7) 0.4689(6) 0.3905(8) 0.140(9) Uani 1 1 d U
H70A H 1.4706 0.4873 0.3870 0.168 Uiso 1 1 calc R
C71 C 1.4635(7) 0.4459(7) 0.3714(8) 0.141(10) Uani 1 1 d U
H71B H 1.4718 0.4489 0.3490 0.170 Uiso 1 1 calc R
C72 C 1.4560(4) 0.4145(4) 0.3828(5) 0.077(5) Uani 1 1 d DU
C73 C 1.4371(4) 0.4079(5) 0.4119(5) 0.073(5) Uani 1 1 d U
C74 C 1.4685(4) 0.3881(5) 0.3596(5) 0.083(5) Uani 1 1 d DU
H74A H 1.4843 0.3935 0.3438 0.099 Uiso 1 1 calc R
C75 C 1.4750(4) 0.3430(4) 0.3298(5) 0.074(5) Uani 1 1 d U
H75A H 1.4956 0.3514 0.3247 0.089 Uiso 1 1 calc R
H75B H 1.4774 0.3213 0.3368 0.089 Uiso 1 1 calc R
C76 C 1.4558(4) 0.3449(4) 0.2988(4) 0.069(5) Uani 1 1 d U
H76A H 1.4547 0.3667 0.2917 0.083 Uiso 1 1 calc R
H76B H 1.4347 0.3386 0.3053 0.083 Uiso 1 1 calc R
C77 C 1.4653(4) 0.3261(4) 0.2674(4) 0.067(4) Uani 1 1 d U
H77A H 1.4602 0.3044 0.2719 0.080 Uiso 1 1 calc R
H77B H 1.4879 0.3275 0.2651 0.080 Uiso 1 1 calc R
C78 C 1.4510(4) 0.3354(4) 0.2328(4) 0.063(4) Uani 1 1 d U
H78B H 1.4554 0.3573 0.2286 0.095 Uiso 1 1 calc R
H78C H 1.4284 0.3332 0.2347 0.095 Uiso 1 1 calc R
C79 C 1.1840(3) 0.0376(4) 0.3005(4) 0.060(4) Uani 1 1 d U
H79B H 1.1857 0.0150 0.2998 0.089 Uiso 1 1 calc R
H79C H 1.2050 0.0462 0.2991 0.089 Uiso 1 1 calc R
C80 C 1.1700(3) 0.0467(3) 0.3342(4) 0.054(4) Uani 1 1 d U
H80A H 1.1635 0.0684 0.3328 0.065 Uiso 1 1 calc R
H80B H 1.1515 0.0341 0.3383 0.065 Uiso 1 1 calc R
C81 C 1.1910(4) 0.0154(4) 0.3762(4) 0.068(5) Uani 1 1 d U
H81A H 1.1755 0.0016 0.3686 0.082 Uiso 1 1 calc R
C82 C 1.2119(3) 0.0034(3) 0.4007(4) 0.053(4) Uani 1 1 d U
C83 C 1.2071(4) -0.0251(4) 0.4148(4) 0.065(4) Uani 1 1 d U
H83A H 1.1878 -0.0342 0.4095 0.079 Uiso 1 1 calc R
C84 C 1.2269(4) -0.0431(4) 0.4363(4) 0.065(4) Uani 1 1 d U
H84A H 1.2232 -0.0640 0.4417 0.078 Uiso 1 1 calc R
C85 C 1.2526(4) -0.0263(4) 0.4486(5) 0.075(5) Uani 1 1 d U
H85A H 1.2646 -0.0347 0.4668 0.090 Uiso 1 1 calc R
C86 C 1.2608(4) 0.0026(4) 0.4346(4) 0.062(4) Uani 1 1 d U
C87 C 1.2402(4) 0.0179(4) 0.4120(4) 0.061(4) Uani 1 1 d U
C88 C 1.3080(4) 0.0103(4) 0.4702(4) 0.068(4) Uani 1 1 d U
H88A H 1.2973 -0.0047 0.4848 0.102 Uiso 1 1 calc R
H88B H 1.3133 0.0283 0.4841 0.102 Uiso 1 1 calc R
H88C H 1.3267 0.0010 0.4609 0.102 Uiso 1 1 calc R
C89 C 1.4929(5) 0.3668(5) 0.4618(6) 0.098(6) Uani 1 1 d U
H89A H 1.4947 0.3611 0.4862 0.147 Uiso 1 1 calc R
H89B H 1.4766 0.3821 0.4592 0.147 Uiso 1 1 calc R
H89C H 1.5124 0.3755 0.4538 0.147 Uiso 1 1 calc R
C90 C 1.5070(4) 0.3203(4) 0.4333(4) 0.065(4) Uani 1 1 d U
C91 C 1.5381(4) 0.3230(5) 0.4459(5) 0.085(5) Uani 1 1 d U
H91A H 1.5430 0.3395 0.4609 0.102 Uiso 1 1 calc R
C92 C 1.5613(5) 0.3025(5) 0.4369(5) 0.092(6) Uani 1 1 d U
H92A H 1.5817 0.3043 0.4453 0.111 Uiso 1 1 calc R
C93 C 1.5517(6) 0.2785(6) 0.4141(6) 0.110(7) Uani 1 1 d U
H93A H 1.5665 0.2634 0.4082 0.131 Uiso 1 1 calc R
C94 C 1.5229(4) 0.2756(4) 0.4000(5) 0.069(5) Uani 1 1 d U
C95 C 1.4987(4) 0.2960(4) 0.4132(4) 0.061(4) Uani 1 1 d U
C96 C 1.5148(4) 0.2499(4) 0.3784(4) 0.064(4) Uani 1 1 d U
H96A H 1.5316 0.2372 0.3719 0.077 Uiso 1 1 calc R
C97 C 1.4918(4) 0.2182(4) 0.3367(4) 0.063(4) Uani 1 1 d U
H97A H 1.4753 0.2027 0.3382 0.076 Uiso 1 1 calc R
H97B H 1.5117 0.2074 0.3388 0.076 Uiso 1 1 calc R
C98 C 1.4902(4) 0.2346(4) 0.3016(5) 0.085(6) Uani 1 1 d U
H98A H 1.4710 0.2466 0.3009 0.102 Uiso 1 1 calc R
H98B H 1.5074 0.2493 0.3003 0.102 Uiso 1 1 calc R
C99 C 1.4913(4) 0.2148(4) 0.2707(4) 0.075(5) Uani 1 1 d U
H99A H 1.4732 0.2010 0.2705 0.090 Uiso 1 1 calc R
H99B H 1.5100 0.2019 0.2715 0.090 Uiso 1 1 calc R
C100 C 1.4915(5) 0.2354(4) 0.2359(5) 0.085(6) Uani 1 1 d U
H10C H 1.4738 0.2497 0.2360 0.102 Uiso 1 1 calc R
H10D H 1.5105 0.2477 0.2348 0.102 Uiso 1 1 calc R
C101 C 1.4895(4) 0.2139(4) 0.2045(4) 0.075(5) Uani 1 1 d U
H10F H 1.5066 0.1990 0.2053 0.113 Uiso 1 1 calc R
H10G H 1.4700 0.2023 0.2054 0.113 Uiso 1 1 calc R
C102 C 1.2677(3) 0.0089(3) 0.3291(4) 0.054(4) Uani 1 1 d U
H10I H 1.2541 0.0270 0.3311 0.080 Uiso 1 1 calc R
H10J H 1.2548 -0.0098 0.3294 0.080 Uiso 1 1 calc R
C103 C 1.3001(4) -0.0192(4) 0.3672(5) 0.068(5) Uani 1 1 d U
H10K H 1.2912 -0.0368 0.3568 0.081 Uiso 1 1 calc R
C104 C 1.3238(3) -0.0240(4) 0.3922(5) 0.065(4) Uani 1 1 d U
C105 C 1.3284(4) -0.0531(4) 0.4041(4) 0.065(4) Uani 1 1 d U
H10L H 1.3153 -0.0687 0.3952 0.078 Uiso 1 1 calc R
C106 C 1.3505(5) -0.0623(5) 0.4285(5) 0.087(6) Uani 1 1 d U
H10M H 1.3487 -0.0815 0.4397 0.104 Uiso 1 1 calc R
C107 C 1.3746(4) -0.0436(4) 0.4360(5) 0.078(5) Uani 1 1 d DU
H10N H 1.3914 -0.0500 0.4498 0.093 Uiso 1 1 calc R
C108 C 1.3726(4) -0.0148(4) 0.4219(5) 0.073(5) Uani 1 1 d DU
C109 C 1.3454(4) -0.0040(4) 0.4012(5) 0.070(5) Uani 1 1 d U
C110 C 1.4218(3) 0.0017(4) 0.4516(4) 0.067(4) Uani 1 1 d DU
H11C H 1.4249 -0.0206 0.4508 0.081 Uiso 1 1 calc R
H11D H 1.4190 0.0083 0.4756 0.081 Uiso 1 1 calc R
H110 H 1.4398 0.0119 0.4418 0.101 Uiso 1 1 calc R
C111 C 1.5007(4) 0.0993(4) 0.4843(5) 0.087(6) Uani 1 1 d U
H11F H 1.5182 0.1098 0.4737 0.131 Uiso 1 1 calc R
H11G H 1.5076 0.0803 0.4952 0.131 Uiso 1 1 calc R
H11H H 1.4914 0.1127 0.5018 0.131 Uiso 1 1 calc R
C112 C 1.4855(4) 0.0761(4) 0.4300(5) 0.066(4) Uani 1 1 d U
C113 C 1.5159(4) 0.0698(4) 0.4220(5) 0.083(5) Uani 1 1 d U
H11I H 1.5325 0.0771 0.4357 0.100 Uiso 1 1 calc R
C114 C 1.5209(4) 0.0506(4) 0.3903(5) 0.072(5) Uani 1 1 d U
H11J H 1.5415 0.0452 0.3852 0.087 Uiso 1 1 calc R
C115 C 1.4994(4) 0.0403(4) 0.3686(5) 0.076(5) Uani 1 1 d U
H11K H 1.5044 0.0296 0.3480 0.091 Uiso 1 1 calc R
C116 C 1.4666(4) 0.0469(3) 0.3792(4) 0.058(4) Uani 1 1 d U
C117 C 1.4592(3) 0.0639(3) 0.4098(4) 0.045(3) Uani 1 1 d U
C118 C 1.4445(3) 0.0349(3) 0.3543(4) 0.052(4) Uani 1 1 d U
H11M H 1.4533 0.0237 0.3358 0.063 Uiso 1 1 calc R
C119 C 1.3971(4) 0.0241(4) 0.3248(5) 0.076(5) Uani 1 1 d U
H11N H 1.3759 0.0199 0.3327 0.091 Uiso 1 1 calc R
H11O H 1.4063 0.0044 0.3175 0.091 Uiso 1 1 calc R
C120 C 1.3965(5) 0.0460(5) 0.2948(5) 0.098(6) Uani 1 1 d U
H12E H 1.4175 0.0480 0.2854 0.147 Uiso 1 1 calc R
H12F H 1.3901 0.0664 0.3033 0.147 Uiso 1 1 calc R
C121 C 1.4643(5) 0.1264(5) 0.2365(4) 0.089(6) Uani 1 1 d DU
H12H H 1.4870 0.1272 0.2380 0.133 Uiso 1 1 calc R
H12I H 1.4567 0.1474 0.2318 0.133 Uiso 1 1 calc R
C122 C 1.4509(4) 0.1146(4) 0.2710(4) 0.059(4) Uani 1 1 d DU
H12J H 1.4284 0.1130 0.2685 0.071 Uiso 1 1 calc R
H12K H 1.4589 0.0936 0.2751 0.071 Uiso 1 1 calc R
C123 C 1.4577(3) 0.1339(4) 0.3026(4) 0.057(4) Uani 1 1 d DU
H12L H 1.4463 0.1534 0.3009 0.068 Uiso 1 1 calc R
H12M H 1.4799 0.1387 0.3031 0.068 Uiso 1 1 calc R
C124 C 1.4489(4) 0.1177(4) 0.3364(4) 0.074(5) Uani 1 1 d DU
H12N H 1.4622 0.0996 0.3400 0.088 Uiso 1 1 calc R
H12O H 1.4274 0.1105 0.3350 0.088 Uiso 1 1 calc R
C125 C 1.4796(5) 0.1406(4) 0.3803(5) 0.077(5) Uani 1 1 d U
H12P H 1.4941 0.1264 0.3714 0.092 Uiso 1 1 calc R
C126 C 1.4908(3) 0.1626(4) 0.4104(4) 0.053(4) Uani 1 1 d U
C127 C 1.5206(4) 0.1547(4) 0.4222(5) 0.075(5) Uani 1 1 d U
H12Q H 1.5312 0.1372 0.4139 0.089 Uiso 1 1 calc R
C128 C 1.5344(5) 0.1756(5) 0.4483(5) 0.094(6) Uani 1 1 d U
H12R H 1.5536 0.1711 0.4587 0.113 Uiso 1 1 calc R
C129 C 1.5170(4) 0.2040(3) 0.4576(4) 0.064(4) Uani 1 1 d U
H12S H 1.5250 0.2181 0.4739 0.076 Uiso 1 1 calc R
C130 C 1.4893(4) 0.2092(5) 0.4422(5) 0.075(5) Uani 1 1 d U
C131 C 1.4747(3) 0.1891(4) 0.4205(4) 0.054(4) Uani 1 1 d U
C132 C 1.4822(4) 0.2540(4) 0.4790(5) 0.082(5) Uani 1 1 d U
H13D H 1.4787 0.2420 0.5000 0.122 Uiso 1 1 calc R
H13E H 1.4695 0.2725 0.4795 0.122 Uiso 1 1 calc R
H13F H 1.5039 0.2598 0.4777 0.122 Uiso 1 1 calc R
C133 C 1.2878(4) 0.3587(4) 0.3262(4) 0.061(4) Uani 1 1 d U
C134 C 1.2816(4) 0.3525(3) 0.2877(4) 0.053(4) Uani 1 1 d U
C135 C 1.3055(4) 0.3524(3) 0.2631(4) 0.056(4) Uani 1 1 d U
H13G H 1.3259 0.3516 0.2716 0.068 Uiso 1 1 calc R
C136 C 1.3014(4) 0.3535(4) 0.2278(5) 0.075(5) Uani 1 1 d U
H13J H 1.3184 0.3538 0.2124 0.113 Uiso 1 1 calc R
C137 C 1.4025(4) 0.2190(3) 0.2872(4) 0.056(4) Uani 1 1 d DU
C138 C 1.2440(4) 0.3519(3) 0.2388(4) 0.057(4) Uani 1 1 d U
H13A H 1.2235 0.3486 0.2312 0.086 Uiso 1 1 calc R
C139 C 1.2516(4) 0.3547(4) 0.2737(4) 0.064(4) Uani 1 1 d U
H13Q H 1.2353 0.3586 0.2894 0.077 Uiso 1 1 calc R
C140 C 1.4059(3) 0.2135(3) 0.3264(4) 0.045(3) Uani 1 1 d DU
C141 C 1.2612(3) 0.0906(3) 0.3226(3) 0.041(3) Uani 1 1 d U
C142 C 1.2683(3) 0.0951(3) 0.2840(3) 0.039(3) Uani 1 1 d U
C143 C 1.2973(4) 0.0960(4) 0.2730(5) 0.067(4) Uani 1 1 d U
H14C H 1.3132 0.0949 0.2897 0.080 Uiso 1 1 calc R
C144 C 1.3056(4) 0.0986(4) 0.2370(4) 0.062(4) Uani 1 1 d U
H14D H 1.3263 0.1009 0.2298 0.093 Uiso 1 1 calc R
C145 C 1.1457(4) 0.2306(4) 0.2850(4) 0.057(4) Uani 1 1 d U
C146 C 1.2493(4) 0.0944(4) 0.2250(4) 0.062(4) Uani 1 1 d U
H14G H 1.2328 0.0907 0.2095 0.093 Uiso 1 1 calc R
C147 C 1.2447(4) 0.0970(4) 0.2612(5) 0.077(5) Uani 1 1 d U
H14M H 1.2245 0.1003 0.2697 0.092 Uiso 1 1 calc R
C148 C 1.1407(4) 0.2356(4) 0.3235(4) 0.048(4) Uani 1 1 d U
C149 C 1.2081(5) 0.2165(5) 0.4313(6) 0.109(7) Uani 1 1 d U
H14N H 1.2036 0.1946 0.4301 0.163 Uiso 1 1 calc R
H14O H 1.2113 0.2226 0.4554 0.163 Uiso 1 1 calc R
H14P H 1.2266 0.2210 0.4178 0.163 Uiso 1 1 calc R
C150 C 1.1811(4) 0.2346(4) 0.4163(4) 0.059(4) Uani 1 1 d U
C151 C 1.1248(4) 0.2566(4) 0.4862(4) 0.078(5) Uani 1 1 d DU
H15B H 1.1180 0.2450 0.4658 0.118 Uiso 1 1 calc R
H15C H 1.1109 0.2524 0.5056 0.118 Uiso 1 1 calc R
H15D H 1.1456 0.2503 0.4924 0.118 Uiso 1 1 calc R
C152 C 1.1244(4) 0.2903(4) 0.4781(4) 0.063(4) Uani 1 1 d DU
C153 C 1.2122(4) 0.3084(4) 0.3533(4) 0.068(5) Uani 1 1 d U
H15E H 1.2007 0.2891 0.3520 0.101 Uiso 1 1 calc R
H15F H 1.2309 0.3053 0.3669 0.101 Uiso 1 1 calc R
H15G H 1.2176 0.3152 0.3299 0.101 Uiso 1 1 calc R
C154 C 1.1919(4) 0.3334(4) 0.3712(4) 0.054(4) Uani 1 1 d U
C155 C 1.1271(6) 0.4034(6) 0.5694(6) 0.129(8) Uani 1 1 d DU
H15H H 1.1474 0.4088 0.5785 0.194 Uiso 1 1 calc R
H15I H 1.1161 0.3907 0.5862 0.194 Uiso 1 1 calc R
H15J H 1.1154 0.4222 0.5650 0.194 Uiso 1 1 calc R
C156 C 1.1308(6) 0.3854(5) 0.5352(6) 0.097(6) Uani 1 1 d DU
C157 C 1.2039(4) 0.3282(4) 0.4814(5) 0.081(5) Uani 1 1 d DU
H15K H 1.2255 0.3237 0.4858 0.122 Uiso 1 1 calc R
H15L H 1.1944 0.3109 0.4692 0.122 Uiso 1 1 calc R
H15M H 1.1933 0.3315 0.5035 0.122 Uiso 1 1 calc R
C158 C 1.2014(4) 0.3556(4) 0.4604(4) 0.066(5) Uani 1 1 d DU
C159 C 1.2702(4) 0.2859(4) 0.4239(6) 0.095(6) Uani 1 1 d DU
H15N H 1.2478 0.2873 0.4235 0.143 Uiso 1 1 calc R
H15O H 1.2770 0.2790 0.4468 0.143 Uiso 1 1 calc R
H15P H 1.2770 0.2711 0.4063 0.143 Uiso 1 1 calc R
C160 C 1.2840(5) 0.3171(4) 0.4161(4) 0.070(5) Uani 1 1 d DU
C161 C 1.3056(3) 0.3726(3) 0.4810(4) 0.062(4) Uani 1 1 d U
H16A H 1.2966 0.3924 0.4874 0.093 Uiso 1 1 calc R
H16B H 1.2995 0.3570 0.4979 0.093 Uiso 1 1 calc R
H16C H 1.2984 0.3665 0.4580 0.093 Uiso 1 1 calc R
C162 C 1.3389(5) 0.3752(5) 0.4806(5) 0.086(6) Uani 1 1 d U
C163 C 1.3588(4) 0.2882(4) 0.3535(4) 0.066(4) Uani 1 1 d U
H16D H 1.3663 0.2675 0.3483 0.099 Uiso 1 1 calc R
H16E H 1.3520 0.2981 0.3321 0.099 Uiso 1 1 calc R
H16F H 1.3416 0.2869 0.3697 0.099 Uiso 1 1 calc R
C164 C 1.3841(3) 0.3065(3) 0.3694(3) 0.033(3) Uani 1 1 d U
C165 C 1.3768(5) 0.2958(5) 0.4862(6) 0.107(7) Uani 1 1 d U
H16G H 1.3737 0.2738 0.4905 0.160 Uiso 1 1 calc R
H16H H 1.3584 0.3044 0.4754 0.160 Uiso 1 1 calc R
H16I H 1.3807 0.3062 0.5082 0.160 Uiso 1 1 calc R
C166 C 1.4054(4) 0.3004(4) 0.4610(4) 0.063(4) Uani 1 1 d U
C167 C 1.3366(5) 0.2282(5) 0.4317(6) 0.099(6) Uani 1 1 d U
H16J H 1.3209 0.2128 0.4372 0.148 Uiso 1 1 calc R
H16K H 1.3284 0.2429 0.4149 0.148 Uiso 1 1 calc R
H16L H 1.3425 0.2390 0.4529 0.148 Uiso 1 1 calc R
C168 C 1.3649(5) 0.2121(5) 0.4161(5) 0.082(5) Uani 1 1 d U
C169 C 1.4197(4) 0.1895(3) 0.4819(5) 0.078(5) Uani 1 1 d U
H16M H 1.4353 0.1994 0.4675 0.118 Uiso 1 1 calc R
H16N H 1.4232 0.1948 0.5062 0.118 Uiso 1 1 calc R
H16O H 1.3993 0.1966 0.4748 0.118 Uiso 1 1 calc R
C170 C 1.4217(4) 0.1537(4) 0.4774(4) 0.057(4) Uani 1 1 d U
C171 C 1.3367(4) 0.1400(4) 0.3544(4) 0.067(5) Uani 1 1 d U
H17B H 1.3489 0.1589 0.3543 0.100 Uiso 1 1 calc R
H17C H 1.3186 0.1429 0.3690 0.100 Uiso 1 1 calc R
H17D H 1.3303 0.1351 0.3308 0.100 Uiso 1 1 calc R
C172 C 1.3557(4) 0.1141(4) 0.3686(5) 0.065(4) Uani 1 1 d U
C173 C 1.4257(5) 0.0351(5) 0.5635(5) 0.102(6) Uani 1 1 d U
H17E H 1.4059 0.0248 0.5670 0.153 Uiso 1 1 calc R
H17F H 1.4305 0.0476 0.5839 0.153 Uiso 1 1 calc R
H17G H 1.4418 0.0197 0.5602 0.153 Uiso 1 1 calc R
C174 C 1.4239(5) 0.0549(5) 0.5327(6) 0.086(6) Uani 1 1 d U
C175 C 1.2777(5) 0.1595(5) 0.4269(6) 0.097(6) Uani 1 1 d U
H17H H 1.2999 0.1563 0.4274 0.145 Uiso 1 1 calc R
H17I H 1.2707 0.1663 0.4497 0.145 Uiso 1 1 calc R
H17J H 1.2727 0.1752 0.4096 0.145 Uiso 1 1 calc R
C176 C 1.2613(4) 0.1289(4) 0.4172(4) 0.060(4) Uani 1 1 d U
C177 C 1.2392(4) 0.0723(4) 0.4843(4) 0.073(5) Uani 1 1 d U
H17K H 1.2505 0.0576 0.4699 0.109 Uiso 1 1 calc R
H17L H 1.2429 0.0677 0.5088 0.109 Uiso 1 1 calc R
H17M H 1.2463 0.0931 0.4792 0.109 Uiso 1 1 calc R
C178 C 1.2057(4) 0.0699(4) 0.4768(4) 0.060(4) Uani 1 1 d U
C179 C 1.1914(3) 0.1596(3) 0.3535(4) 0.053(4) Uani 1 1 d U
H17N H 1.2100 0.1470 0.3520 0.079 Uiso 1 1 calc R
H17O H 1.1950 0.1768 0.3692 0.079 Uiso 1 1 calc R
H17P H 1.1861 0.1674 0.3304 0.079 Uiso 1 1 calc R
C180 C 1.1657(3) 0.1406(3) 0.3669(3) 0.042(3) Uani 1 1 d U
C181 C 1.0802(5) 0.0682(5) 0.5557(5) 0.094(6) Uani 1 1 d U
H18B H 1.0600 0.0773 0.5514 0.141 Uiso 1 1 calc R
H18C H 1.0900 0.0787 0.5752 0.141 Uiso 1 1 calc R
H18D H 1.0778 0.0464 0.5611 0.141 Uiso 1 1 calc R
C182 C 1.1009(4) 0.0719(4) 0.5223(4) 0.053(4) Uani 1 1 d U
C183 C 1.1658(4) 0.1524(4) 0.4859(4) 0.074(5) Uani 1 1 d U
H18E H 1.1732 0.1324 0.4938 0.111 Uiso 1 1 calc R
H18F H 1.1572 0.1638 0.5055 0.111 Uiso 1 1 calc R
H18G H 1.1828 0.1640 0.4759 0.111 Uiso 1 1 calc R
C184 C 1.1398(3) 0.1475(4) 0.4572(4) 0.051(4) Uani 1 1 d U
C185 C 1.3397(6) 0.1118(5) 0.4857(6) 0.121(8) Uani 1 1 d DU
H18H H 1.3592 0.1202 0.4940 0.181 Uiso 1 1 calc R
H18I H 1.3282 0.1032 0.5052 0.181 Uiso 1 1 calc R
H18J H 1.3277 0.1282 0.4749 0.181 Uiso 1 1 calc R
C186 C 1.3458(5) 0.0877(4) 0.4602(4) 0.072(5) Uani 1 1 d DU

loop_
_atom_site_aniso_label
_atom_site_aniso_U_11
_atom_site_aniso_U_22
_atom_site_aniso_U_33
_atom_site_aniso_U_23
_atom_site_aniso_U_13
_atom_site_aniso_U_12
Eu1 0.0574(5) 0.0558(5) 0.0397(4) 0.0056(4) 0.0037(4) -0.0006(3)
Eu2 0.0531(5) 0.0581(5) 0.0475(5) -0.0107(4) 0.0047(4) 0.0025(3)
Eu3 0.0631(5) 0.0566(5) 0.0522(5) -0.0020(4) -0.0168(4) 0.0023(4)
Eu4 0.0547(5) 0.0601(5) 0.0478(5) 0.0059(4) -0.0050(4) 0.0010(4)
Cd1 0.0656(7) 0.0533(6) 0.0377(6) -0.0029(5) 0.0077(5) -0.0028(5)
Cd2 0.0980(10) 0.0715(8) 0.0515(8) -0.0069(6) 0.0263(7) -0.0070(7)
Cd3 0.0820(8) 0.0493(6) 0.0505(7) -0.0028(5) 0.0261(6) -0.0008(6)
Cd4 0.0588(7) 0.0625(7) 0.0368(6) -0.0074(5) -0.0042(5) 0.0018(5)
Cd5 0.0934(11) 0.1139(12) 0.0561(8) -0.0318(8) -0.0105(8) 0.0053(8)
Cd6 0.0669(8) 0.0699(8) 0.0509(7) -0.0198(6) -0.0121(6) 0.0085(6)
Cd7 0.0729(8) 0.0552(7) 0.0412(6) 0.0024(6) -0.0127(6) 0.0004(5)
Cd8 0.0960(10) 0.0671(8) 0.0476(7) 0.0035(6) -0.0202(7) 0.0043(7)
Cd9 0.0526(7) 0.0635(7) 0.0535(7) 0.0019(6) -0.0084(6) 0.0018(5)
Cd10 0.0558(7) 0.0638(7) 0.0366(6) 0.0081(5) 0.0013(5) 0.0042(5)
Cd11 0.0581(7) 0.0668(8) 0.0470(7) 0.0147(6) 0.0033(5) 0.0014(6)
Cd12 0.0537(6) 0.0533(6) 0.0486(6) 0.0089(6) -0.0006(5) -0.0032(5)
N1 0.069(7) 0.046(6) 0.035(6) 0.003(5) 0.002(5) -0.001(5)
N2 0.063(7) 0.079(7) 0.051(6) 0.001(6) 0.012(6) -0.012(6)
N3 0.084(8) 0.048(6) 0.061(7) -0.003(5) 0.000(6) 0.010(6)
N4 0.048(6) 0.071(7) 0.047(6) 0.008(5) -0.007(5) -0.007(5)
N5 0.069(7) 0.064(7) 0.061(7) -0.009(6) 0.007(6) -0.008(6)
N6 0.058(6) 0.054(7) 0.072(7) 0.015(6) -0.011(6) -0.001(5)
N7 0.060(6) 0.058(7) 0.047(6) -0.014(5) 0.007(5) 0.006(5)
N8 0.060(6) 0.060(6) 0.034(6) 0.008(5) 0.002(5) 0.009(5)
N9 0.062(7) 0.063(7) 0.059(7) -0.008(6) -0.011(6) -0.016(6)
N10 0.057(6) 0.069(7) 0.064(7) -0.010(6) -0.004(6) -0.007(6)
N11 0.083(7) 0.054(6) 0.056(7) -0.015(5) -0.008(6) 0.001(6)
N12 0.068(7) 0.056(6) 0.045(6) 0.005(5) -0.010(5) -0.006(5)
O1 0.072(6) 0.062(6) 0.051(5) 0.012(5) 0.013(5) -0.003(5)
O2 0.053(5) 0.052(5) 0.053(5) -0.005(4) -0.002(4) 0.025(4)
O3 0.082(7) 0.066(6) 0.079(7) 0.028(5) 0.018(6) 0.003(5)
O4 0.080(7) 0.118(8) 0.081(7) -0.004(6) 0.040(6) -0.017(6)
O5 0.065(6) 0.070(6) 0.054(6) 0.012(5) 0.010(5) 0.002(5)
O6 0.062(6) 0.059(5) 0.053(5) 0.002(5) 0.010(5) 0.014(4)
O7 0.074(6) 0.048(5) 0.072(6) 0.005(5) 0.003(5) 0.019(4)
O8 0.044(5) 0.055(5) 0.061(6) -0.008(4) 0.018(4) -0.001(4)
O9 0.070(6) 0.076(6) 0.051(6) -0.022(5) 0.009(5) 0.002(5)
O10 0.061(5) 0.068(6) 0.043(5) -0.020(5) 0.000(4) 0.003(5)
O11 0.057(5) 0.049(5) 0.059(6) 0.016(5) 0.006(4) -0.005(4)
O12 0.069(6) 0.047(5) 0.054(5) 0.013(4) -0.004(5) 0.001(4)
O13 0.112(8) 0.085(7) 0.091(7) -0.023(6) -0.023(6) -0.013(6)
O14 0.074(6) 0.069(6) 0.080(7) -0.019(5) -0.016(5) 0.007(5)
O15 0.062(5) 0.058(5) 0.039(5) 0.004(4) -0.008(4) 0.002(4)
O16 0.069(6) 0.083(6) 0.050(5) 0.031(5) -0.011(5) -0.010(5)
O17 0.076(7) 0.091(7) 0.082(7) -0.019(6) -0.022(6) 0.002(6)
O18 0.075(6) 0.063(6) 0.067(6) 0.001(5) -0.020(5) -0.011(5)
O19 0.059(5) 0.050(5) 0.060(5) 0.006(5) 0.000(5) 0.015(4)
O20 0.073(6) 0.058(6) 0.064(6) 0.007(5) -0.005(5) 0.007(5)
O21 0.083(6) 0.060(6) 0.076(7) 0.003(5) -0.023(6) -0.012(5)
O22 0.067(6) 0.070(6) 0.054(6) 0.001(5) -0.004(5) -0.005(5)
O23 0.067(6) 0.059(5) 0.058(6) -0.002(5) -0.022(5) 0.014(4)
O24 0.084(6) 0.059(6) 0.058(6) -0.008(5) -0.028(5) 0.003(5)
O25 0.072(6) 0.055(5) 0.043(5) -0.007(4) -0.020(5) 0.005(5)
O26 0.072(6) 0.064(6) 0.054(6) 0.003(5) -0.013(5) 0.000(5)
O27 0.072(6) 0.056(6) 0.045(5) -0.007(4) 0.015(5) -0.006(5)
O28 0.066(6) 0.045(5) 0.055(6) -0.001(5) 0.014(5) -0.004(4)
O29 0.067(6) 0.063(6) 0.064(6) -0.003(5) 0.003(5) 0.002(5)
O30 0.054(5) 0.068(6) 0.063(6) -0.008(5) 0.000(5) -0.014(5)
O31 0.074(6) 0.066(6) 0.052(6) 0.016(5) 0.024(5) 0.001(5)
O32 0.123(8) 0.082(7) 0.056(6) -0.005(5) 0.009(6) 0.017(6)
O33 0.059(6) 0.059(5) 0.050(5) 0.002(4) -0.014(5) -0.002(5)
O34 0.049(5) 0.060(6) 0.049(5) 0.007(4) -0.003(4) -0.003(4)
O35 0.110(8) 0.100(7) 0.108(8) -0.021(7) 0.027(7) -0.013(6)
O36 0.131(9) 0.147(9) 0.101(8) -0.013(7) 0.013(7) 0.007(8)
O37 0.074(6) 0.076(6) 0.061(6) -0.011(5) 0.007(5) -0.006(5)
O38 0.062(6) 0.074(6) 0.040(5) 0.001(5) 0.015(5) 0.006(5)
O39 0.072(6) 0.077(6) 0.062(6) -0.007(5) -0.007(5) 0.018(5)
O40 0.058(6) 0.075(6) 0.068(6) -0.012(5) 0.014(5) -0.005(5)
O41 0.050(5) 0.081(6) 0.051(6) -0.016(5) -0.015(4) 0.007(5)
O42 0.110(8) 0.158(9) 0.091(8) -0.039(7) -0.015(7) 0.006(7)
O43 0.056(5) 0.070(6) 0.042(5) -0.019(4) -0.004(4) -0.002(5)
O44 0.067(6) 0.035(5) 0.068(6) 0.003(4) -0.014(5) 0.005(4)
O45 0.079(6) 0.069(6) 0.070(6) 0.000(5) 0.007(5) -0.003(5)
O46 0.094(7) 0.104(8) 0.068(6) 0.005(6) -0.016(6) 0.010(6)
O47 0.081(6) 0.072(6) 0.070(6) 0.000(5) -0.020(5) 0.010(5)
O48 0.075(6) 0.071(6) 0.050(6) 0.013(5) 0.010(5) 0.010(5)
O49 0.076(6) 0.074(6) 0.043(5) 0.002(5) -0.015(5) 0.010(5)
O50 0.122(8) 0.086(7) 0.054(6) 0.007(5) -0.010(6) 0.006(6)
O51 0.111(8) 0.121(8) 0.112(8) 0.022(7) -0.010(7) -0.015(7)
O52 0.132(9) 0.145(9) 0.129(9) 0.043(8) -0.003(8) 0.014(8)
O53 0.065(6) 0.054(5) 0.067(6) 0.006(5) 0.000(5) 0.012(5)
O54 0.064(6) 0.050(5) 0.050(5) 0.002(4) 0.000(4) -0.001(5)
O55 0.081(7) 0.092(7) 0.047(6) -0.001(5) -0.005(5) 0.010(6)
O56 0.081(6) 0.062(6) 0.053(6) 0.017(5) -0.008(5) -0.001(5)
O57 0.067(6) 0.083(6) 0.055(6) -0.011(5) -0.012(5) 0.009(5)
O58 0.059(6) 0.077(6) 0.070(6) 0.003(5) -0.013(5) -0.017(5)
O59 0.074(6) 0.036(5) 0.044(5) 0.012(4) 0.006(4) -0.006(4)
O60 0.066(6) 0.058(6) 0.066(6) 0.000(5) -0.006(5) 0.003(5)
O61 0.087(6) 0.056(6) 0.052(6) -0.010(5) -0.006(5) 0.004(5)
O62 0.074(6) 0.064(6) 0.057(6) 0.007(5) 0.002(5) 0.007(5)
O63 0.053(5) 0.087(6) 0.048(5) 0.005(5) -0.004(5) 0.000(5)
O64 0.060(6) 0.080(6) 0.046(5) 0.015(5) 0.015(5) -0.006(5)
O65 0.068(6) 0.080(6) 0.080(7) 0.013(6) 0.009(5) 0.006(5)
O66 0.068(6) 0.068(6) 0.084(7) 0.009(5) 0.019(5) -0.002(5)
O67 0.055(6) 0.048(5) 0.050(5) -0.006(4) 0.007(4) -0.003(4)
O68 0.062(6) 0.072(6) 0.057(6) 0.006(5) -0.005(5) -0.002(5)
O69 0.064(6) 0.064(6) 0.050(5) -0.004(5) 0.006(5) -0.002(5)
O70 0.058(6) 0.067(6) 0.035(5) 0.004(4) -0.003(4) -0.003(5)
O71 0.162(10) 0.193(11) 0.145(10) 0.006(8) -0.016(8) 0.024(8)
C1 0.075(8) 0.059(7) 0.061(8) 0.004(7) -0.004(7) 0.002(6)
C2 0.072(8) 0.056(7) 0.048(7) -0.005(6) 0.014(6) 0.010(6)
C3 0.050(7) 0.065(8) 0.065(8) -0.010(6) 0.020(6) 0.003(6)
C4 0.076(8) 0.081(9) 0.079(9) -0.013(7) 0.024(7) 0.006(7)
C5 0.072(8) 0.090(9) 0.055(8) -0.025(7) 0.032(7) -0.013(7)
C6 0.110(9) 0.059(6) 0.063(8) 0.008(6) 0.065(7) -0.021(6)
C7 0.070(8) 0.062(7) 0.040(7) 0.015(6) 0.003(6) 0.023(7)
C8 0.058(7) 0.053(7) 0.048(7) -0.001(6) 0.011(6) -0.001(6)
C9 0.075(8) 0.050(7) 0.055(7) 0.013(6) 0.003(6) 0.004(6)
C10 0.066(7) 0.060(7) 0.050(7) -0.007(6) 0.004(6) 0.003(6)
C11 0.068(7) 0.063(7) 0.032(6) 0.002(6) 0.005(6) 0.001(6)
C12 0.100(9) 0.087(9) 0.064(8) 0.013(7) 0.004(7) -0.011(7)
C13 0.064(8) 0.085(8) 0.045(7) 0.002(7) 0.008(6) 0.000(7)
C14 0.066(8) 0.076(8) 0.065(8) 0.005(7) 0.023(7) -0.004(7)
C15 0.069(8) 0.053(7) 0.052(7) 0.006(6) -0.003(6) 0.005(6)
C16 0.073(8) 0.082(8) 0.057(8) -0.004(7) 0.017(7) -0.005(7)
C17 0.058(8) 0.088(9) 0.072(8) -0.007(7) 0.017(7) 0.003(7)
C18 0.077(9) 0.098(9) 0.076(9) 0.002(7) 0.003(7) -0.015(7)
C19 0.096(10) 0.094(9) 0.100(10) -0.008(8) 0.008(8) -0.008(8)
C20 0.081(9) 0.082(8) 0.062(8) 0.013(7) 0.031(7) -0.002(7)
C21 0.048(7) 0.073(8) 0.067(8) -0.013(7) 0.010(6) -0.002(6)
C22 0.106(9) 0.102(9) 0.077(9) -0.013(8) 0.031(8) -0.042(8)
C23 0.079(8) 0.073(8) 0.087(9) 0.024(7) -0.002(7) -0.020(7)
C24 0.050(7) 0.054(7) 0.054(7) -0.006(6) 0.008(6) 0.008(6)
C25 0.056(8) 0.066(8) 0.059(7) -0.001(6) -0.005(6) -0.019(6)
C26 0.075(8) 0.083(9) 0.081(9) -0.006(7) -0.007(7) -0.008(7)
C27 0.043(7) 0.049(7) 0.068(8) 0.009(6) 0.008(6) -0.002(6)
C28 0.065(7) 0.026(6) 0.063(7) 0.009(6) 0.016(6) 0.013(5)
C29 0.038(6) 0.042(6) 0.051(7) 0.001(6) 0.000(6) -0.003(5)
C30 0.078(8) 0.052(7) 0.056(7) 0.005(6) -0.005(7) 0.012(6)
C31 0.066(8) 0.073(8) 0.073(8) 0.006(7) 0.001(7) 0.015(7)
C32 0.074(8) 0.074(8) 0.069(8) -0.003(7) 0.009(7) -0.008(7)
C33 0.075(8) 0.065(8) 0.059(8) 0.009(6) 0.001(6) 0.008(7)
C34 0.059(7) 0.065(8) 0.056(7) 0.001(6) 0.000(6) 0.004(6)
C35 0.058(7) 0.052(7) 0.050(7) 0.009(6) -0.016(6) 0.002(6)
C36 0.037(6) 0.070(8) 0.049(7) 0.000(6) 0.003(6) 0.010(6)
C37 0.077(8) 0.061(8) 0.066(8) 0.003(7) -0.019(7) 0.018(7)
C38 0.067(7) 0.030(6) 0.071(8) 0.009(6) -0.007(7) 0.008(6)
C39 0.061(8) 0.060(8) 0.073(8) -0.003(7) 0.025(7) -0.005(6)
C40 0.086(9) 0.067(8) 0.100(9) -0.013(7) 0.018(8) 0.012(7)
C41 0.074(8) 0.068(8) 0.078(8) -0.027(7) -0.004(7) 0.006(7)
C42 0.067(8) 0.062(8) 0.069(8) -0.005(7) 0.012(7) 0.006(7)
C43 0.080(8) 0.064(8) 0.055(8) -0.012(6) 0.005(7) -0.004(7)
C44 0.072(8) 0.068(8) 0.096(9) 0.034(7) 0.006(7) -0.019(7)
C45 0.059(7) 0.073(8) 0.060(8) -0.020(6) 0.009(6) 0.008(6)
C46 0.073(8) 0.058(8) 0.050(7) -0.005(6) 0.009(6) 0.003(7)
C47 0.066(8) 0.069(8) 0.057(8) 0.004(6) 0.030(6) 0.019(7)
C48 0.088(9) 0.076(8) 0.074(8) -0.004(7) 0.011(7) 0.002(7)
C49 0.088(9) 0.084(8) 0.048(8) -0.014(7) 0.006(7) 0.009(7)
C50 0.051(5) 0.066(5) 0.067(5) -0.032(4) -0.003(4) -0.013(4)
C51 0.075(8) 0.062(8) 0.042(7) 0.001(6) -0.005(6) 0.017(7)
C52 0.046(7) 0.060(7) 0.047(7) -0.012(6) -0.001(6) -0.003(6)
C53 0.078(8) 0.069(8) 0.062(8) -0.008(7) -0.011(7) -0.002(7)
C54 0.056(7) 0.062(7) 0.038(6) 0.002(6) -0.001(6) 0.003(6)
C55 0.059(7) 0.068(8) 0.064(8) 0.004(6) 0.014(6) 0.002(6)
C56 0.071(8) 0.058(7) 0.053(7) 0.013(6) 0.012(6) 0.004(6)
C57 0.074(8) 0.081(8) 0.051(7) 0.000(7) -0.008(7) 0.011(7)
C58 0.068(8) 0.049(7) 0.065(8) 0.007(6) -0.015(7) -0.016(6)
C59 0.077(8) 0.067(8) 0.072(8) 0.010(7) 0.010(7) -0.019(7)
C60 0.067(8) 0.074(8) 0.059(8) 0.011(7) -0.019(7) -0.004(7)
C61 0.070(8) 0.069(8) 0.064(8) 0.017(7) -0.006(7) -0.013(7)
C62 0.074(8) 0.026(6) 0.071(8) 0.003(6) -0.011(7) -0.003(6)
C63 0.063(7) 0.040(7) 0.054(7) 0.030(6) -0.002(6) -0.002(6)
C64 0.060(8) 0.068(8) 0.057(8) 0.000(7) 0.001(6) 0.001(6)
C65 0.065(8) 0.065(8) 0.057(8) 0.006(7) 0.004(6) 0.001(6)
C66 0.085(9) 0.081(8) 0.076(8) 0.014(7) 0.008(7) 0.021(7)
C67 0.118(10) 0.110(10) 0.083(9) -0.060(8) 0.006(8) 0.045(8)
C68 0.103(10) 0.098(10) 0.092(10) -0.013(8) 0.001(8) -0.001(8)
C69 0.104(10) 0.086(9) 0.102(10) -0.022(8) -0.002(8) -0.003(8)
C70 0.156(12) 0.119(11) 0.143(12) -0.011(9) 0.005(9) -0.015(9)
C71 0.157(13) 0.137(12) 0.130(12) -0.021(9) -0.002(9) 0.015(9)
C72 0.079(8) 0.075(8) 0.078(9) -0.014(7) 0.000(7) -0.002(7)
C73 0.075(8) 0.076(9) 0.067(8) -0.020(7) -0.001(7) 0.005(7)
C74 0.082(9) 0.089(9) 0.077(9) -0.010(8) 0.017(7) 0.003(8)
C75 0.072(8) 0.069(8) 0.080(9) -0.022(7) 0.008(7) 0.002(7)
C76 0.069(8) 0.080(8) 0.057(8) -0.007(7) 0.000(7) 0.016(7)
C77 0.069(8) 0.070(8) 0.061(8) -0.029(7) -0.004(6) 0.009(6)
C78 0.078(8) 0.061(7) 0.051(7) -0.002(6) 0.012(6) 0.003(6)
C79 0.045(7) 0.067(8) 0.066(8) -0.001(6) -0.002(6) 0.012(6)
C80 0.050(7) 0.054(7) 0.058(7) -0.005(6) 0.002(6) -0.003(6)
C81 0.071(8) 0.088(9) 0.045(7) -0.002(7) -0.002(6) 0.003(7)
C82 0.053(7) 0.051(7) 0.057(7) -0.006(6) -0.002(6) 0.019(6)
C83 0.057(7) 0.086(8) 0.054(7) 0.001(7) 0.015(6) -0.003(7)
C84 0.065(8) 0.066(8) 0.063(8) 0.022(7) -0.007(7) 0.000(7)
C85 0.076(8) 0.079(8) 0.070(8) 0.017(7) 0.006(7) 0.009(7)
C86 0.062(8) 0.070(8) 0.053(7) 0.011(6) 0.006(6) -0.003(7)
C87 0.056(7) 0.076(8) 0.051(7) 0.002(7) 0.000(6) 0.006(7)
C88 0.066(8) 0.088(8) 0.050(7) 0.011(7) -0.020(6) 0.008(7)
C89 0.091(9) 0.102(10) 0.101(10) -0.011(8) -0.018(8) -0.007(8)
C90 0.059(8) 0.067(8) 0.068(8) -0.014(7) -0.019(7) 0.012(7)
C91 0.088(9) 0.081(9) 0.086(9) 0.000(7) -0.037(7) -0.001(7)
C92 0.094(9) 0.088(9) 0.094(9) -0.005(8) -0.018(8) -0.007(8)
C93 0.109(10) 0.117(11) 0.102(10) 0.009(8) -0.016(8) 0.008(8)
C94 0.059(8) 0.075(8) 0.073(8) -0.009(7) -0.016(7) -0.007(7)
C95 0.064(8) 0.053(7) 0.067(8) 0.018(6) -0.012(7) 0.007(6)
C96 0.046(7) 0.070(8) 0.077(8) -0.011(7) -0.013(6) 0.021(6)
C97 0.069(8) 0.061(8) 0.061(8) 0.004(6) -0.021(6) 0.005(6)
C98 0.073(8) 0.092(9) 0.090(9) 0.006(8) -0.002(7) -0.027(7)
C99 0.081(8) 0.080(8) 0.065(8) 0.014(7) -0.001(7) -0.005(7)
C100 0.090(9) 0.086(9) 0.078(9) 0.001(7) 0.005(7) 0.015(7)
C101 0.065(8) 0.097(9) 0.063(8) 0.006(7) 0.009(7) -0.005(7)
C102 0.057(7) 0.049(7) 0.054(7) 0.003(6) -0.002(6) -0.007(6)
C103 0.074(8) 0.059(8) 0.070(8) -0.005(7) 0.002(7) -0.002(7)
C104 0.050(7) 0.075(8) 0.070(8) 0.018(7) -0.002(7) -0.005(6)
C105 0.054(7) 0.072(8) 0.069(8) -0.005(7) 0.002(6) -0.008(6)
C106 0.096(9) 0.074(9) 0.090(9) 0.007(7) -0.009(8) -0.001(7)
C107 0.082(9) 0.077(9) 0.074(9) 0.008(7) 0.001(7) -0.001(7)
C108 0.072(8) 0.070(8) 0.078(8) -0.002(7) -0.003(7) 0.008(7)
C109 0.059(8) 0.081(8) 0.071(8) 0.010(7) 0.020(7) -0.005(7)
C110 0.056(7) 0.070(8) 0.075(8) 0.002(7) -0.016(7) 0.011(6)
C111 0.085(9) 0.097(9) 0.080(9) 0.002(7) -0.037(7) -0.001(7)
C112 0.063(8) 0.065(8) 0.069(8) 0.014(7) -0.009(7) 0.006(7)
C113 0.075(9) 0.086(9) 0.088(9) 0.005(8) -0.007(7) -0.006(7)
C114 0.055(7) 0.077(8) 0.085(9) 0.005(7) -0.017(7) -0.006(6)
C115 0.076(8) 0.075(8) 0.078(8) -0.002(7) -0.011(7) 0.015(7)
C116 0.056(7) 0.056(7) 0.062(8) 0.008(6) -0.002(6) -0.003(6)
C117 0.038(7) 0.049(7) 0.049(7) 0.014(6) -0.012(6) 0.000(6)
C118 0.051(7) 0.051(7) 0.055(7) -0.004(6) -0.006(6) 0.001(6)
C119 0.078(8) 0.080(8) 0.069(8) 0.006(7) 0.000(7) -0.010(7)
C120 0.103(10) 0.106(10) 0.085(9) 0.000(8) -0.010(8) -0.010(8)
C121 0.094(9) 0.100(9) 0.072(9) -0.019(7) -0.011(7) -0.004(8)
C122 0.063(8) 0.056(7) 0.057(7) -0.002(6) -0.006(6) -0.007(6)
C123 0.053(7) 0.064(7) 0.054(7) -0.005(6) 0.000(6) -0.006(6)
C124 0.077(8) 0.073(8) 0.071(8) -0.002(7) -0.010(7) -0.001(7)
C125 0.094(9) 0.065(8) 0.070(8) -0.020(7) 0.004(7) 0.005(7)
C126 0.046(7) 0.079(8) 0.034(6) -0.007(6) -0.029(5) -0.012(6)
C127 0.075(8) 0.069(8) 0.080(9) 0.000(7) -0.018(7) 0.003(7)
C128 0.093(9) 0.092(9) 0.096(9) -0.015(8) -0.019(8) 0.002(8)
C129 0.077(8) 0.048(7) 0.067(8) -0.008(6) -0.030(7) 0.018(6)
C130 0.073(8) 0.084(9) 0.068(8) -0.006(7) -0.012(7) 0.000(7)
C131 0.055(7) 0.058(7) 0.048(7) -0.001(6) -0.014(6) 0.002(6)
C132 0.083(8) 0.084(9) 0.079(9) -0.013(7) -0.026(7) -0.004(7)
C133 0.055(8) 0.076(8) 0.052(7) 0.003(6) 0.012(7) 0.007(7)
C134 0.057(7) 0.056(7) 0.046(7) -0.001(6) 0.003(6) 0.002(6)
C135 0.062(7) 0.058(7) 0.049(7) 0.005(6) 0.003(6) 0.006(6)
C136 0.078(8) 0.073(8) 0.074(9) 0.001(7) 0.008(7) -0.015(7)
C137 0.058(7) 0.055(7) 0.055(7) 0.010(6) -0.002(6) -0.003(6)
C138 0.070(8) 0.066(7) 0.037(7) 0.004(6) -0.003(6) 0.009(6)
C139 0.059(8) 0.077(8) 0.056(8) -0.011(6) -0.008(6) 0.003(6)
C140 0.049(7) 0.041(7) 0.046(7) 0.006(6) -0.016(6) 0.002(6)
C141 0.034(6) 0.062(7) 0.028(6) 0.006(5) -0.008(5) -0.002(6)
C142 0.036(6) 0.051(7) 0.030(6) -0.004(5) -0.007(5) -0.006(5)
C143 0.068(8) 0.069(8) 0.062(8) 0.004(7) -0.003(7) 0.006(7)
C144 0.057(7) 0.074(8) 0.055(8) 0.004(6) -0.003(6) 0.005(6)
C145 0.060(7) 0.064(8) 0.047(7) -0.003(6) 0.009(6) 0.003(6)
C146 0.057(7) 0.079(8) 0.049(7) 0.001(6) 0.002(6) 0.012(6)
C147 0.071(8) 0.089(9) 0.071(8) 0.001(7) 0.009(7) 0.027(7)
C148 0.063(7) 0.049(7) 0.034(6) -0.004(6) 0.001(6) 0.018(6)
C149 0.104(10) 0.116(10) 0.106(10) 0.005(8) -0.023(8) 0.004(8)
C150 0.049(7) 0.074(8) 0.055(7) 0.010(7) -0.004(6) 0.005(7)
C151 0.097(9) 0.085(9) 0.053(8) -0.011(7) 0.010(7) -0.002(7)
C152 0.074(8) 0.063(8) 0.053(8) 0.018(7) 0.006(6) 0.001(6)
C153 0.074(8) 0.068(8) 0.060(8) -0.017(7) 0.013(7) 0.009(7)
C154 0.058(8) 0.055(7) 0.050(7) -0.010(6) -0.001(6) 0.005(6)
C155 0.129(11) 0.127(11) 0.131(11) -0.020(9) 0.010(9) -0.018(9)
C156 0.100(10) 0.093(10) 0.096(10) -0.012(8) 0.004(8) -0.008(8)
C157 0.096(9) 0.069(8) 0.079(9) -0.006(7) -0.008(7) 0.001(7)
C158 0.069(8) 0.072(8) 0.056(8) -0.013(7) 0.020(7) 0.006(7)
C159 0.084(9) 0.092(9) 0.110(10) 0.002(8) -0.005(8) 0.005(8)
C160 0.080(9) 0.083(9) 0.045(7) 0.001(7) 0.009(7) 0.004(7)
C161 0.047(7) 0.056(7) 0.083(8) -0.022(6) 0.028(6) 0.016(6)
C162 0.092(9) 0.099(9) 0.067(9) -0.007(7) -0.030(8) -0.006(7)
C163 0.082(8) 0.057(7) 0.059(8) -0.011(6) 0.004(7) 0.005(7)
C164 0.041(6) 0.030(6) 0.028(6) 0.007(5) -0.015(5) 0.001(5)
C165 0.120(10) 0.103(10) 0.097(10) -0.010(8) 0.019(8) -0.010(8)
C166 0.065(8) 0.058(8) 0.066(8) 0.000(7) -0.013(7) 0.016(7)
C167 0.101(10) 0.089(9) 0.106(10) 0.002(8) 0.018(8) 0.007(8)
C168 0.083(9) 0.084(9) 0.079(9) 0.004(8) 0.001(7) -0.014(8)
C169 0.095(9) 0.049(7) 0.091(9) -0.029(7) -0.050(7) -0.003(7)
C170 0.070(8) 0.062(7) 0.039(7) 0.006(6) -0.011(6) -0.008(6)
C171 0.070(8) 0.066(8) 0.064(8) 0.010(7) -0.004(7) -0.004(7)
C172 0.061(8) 0.060(8) 0.075(8) -0.011(7) 0.001(7) 0.001(7)
C173 0.114(10) 0.102(10) 0.089(10) 0.011(8) -0.002(8) -0.016(8)
C174 0.081(9) 0.096(9) 0.082(9) 0.029(8) -0.007(8) 0.016(8)
C175 0.101(10) 0.088(9) 0.102(10) -0.019(8) -0.006(8) -0.007(8)
C176 0.060(8) 0.064(8) 0.057(8) -0.008(6) 0.010(6) 0.001(7)
C177 0.076(8) 0.084(8) 0.059(8) -0.010(7) -0.007(7) 0.006(7)
C178 0.063(8) 0.069(8) 0.048(7) 0.008(6) -0.014(6) 0.003(6)
C179 0.045(7) 0.065(7) 0.049(7) 0.000(6) 0.004(6) 0.003(6)
C180 0.043(7) 0.057(7) 0.025(6) -0.001(5) -0.008(5) -0.002(6)
C181 0.098(9) 0.093(9) 0.091(9) 0.009(8) 0.025(8) 0.009(8)
C182 0.063(7) 0.054(7) 0.043(7) 0.004(6) 0.004(6) 0.012(6)
C183 0.073(8) 0.079(8) 0.070(8) 0.007(7) -0.035(7) 0.000(7)
C184 0.044(7) 0.061(8) 0.048(7) -0.002(6) -0.001(6) 0.001(6)
C185 0.128(11) 0.131(11) 0.104(11) 0.007(9) 0.019(8) 0.038(9)
C186 0.096(9) 0.069(8) 0.051(8) 0.013(7) -0.027(7) -0.014(7)

loop_
_atom_type_symbol
_atom_type_description
_atom_type_scat_dispersion_real
_atom_type_scat_dispersion_imag
_atom_type_scat_source
C C 0.0033 0.0016 'International Tables Vol C Tables 4.2.6.8 and 6.1.1.4'
H H 0.0000 0.0000 'International Tables Vol C Tables 4.2.6.8 and 6.1.1.4'
N N 0.0061 0.0033 'International Tables Vol C Tables 4.2.6.8 and 6.1.1.4'
O O 0.0106 0.0060 'International Tables Vol C Tables 4.2.6.8 and 6.1.1.4'
Cd Cd -0.8075 1.2024 'International Tables Vol C Tables 4.2.6.8 and 6.1.1.4'
Eu Eu -0.1578 3.6682 'International Tables Vol C Tables 4.2.6.8 and 6.1.1.4'

loop_
_geom_angle_atom_site_label_1
_geom_angle_atom_site_label_2
_geom_angle_atom_site_label_3
_geom_angle
_geom_angle_site_symmetry_1
_geom_angle_site_symmetry_3
O30 Eu1 O2 76.9(4) . .
O30 Eu1 O28 77.3(4) . .
O2 Eu1 O28 82.6(3) . .
O30 Eu1 O6 150.4(4) . .
O2 Eu1 O6 128.6(3) . .
O28 Eu1 O6 116.5(3) . .
O30 Eu1 O61 74.4(4) . .
O2 Eu1 O61 113.8(3) . .
O28 Eu1 O61 142.6(4) . .
O6 Eu1 O61 80.6(4) . .
O30 Eu1 O60 87.4(4) . .
O2 Eu1 O60 156.3(4) . .
O28 Eu1 O60 76.6(3) . .
O6 Eu1 O60 72.0(3) . .
O61 Eu1 O60 78.1(4) . .
O30 Eu1 N3 142.1(4) . .
O2 Eu1 N3 72.5(4) . .
O28 Eu1 N3 77.0(4) . .
O6 Eu1 N3 67.2(4) . .
O61 Eu1 N3 139.0(4) . .
O60 Eu1 N3 113.0(4) . .
O30 Eu1 O1 108.8(4) . .
O2 Eu1 O1 62.7(3) . .
O28 Eu1 O1 141.1(3) . .
O6 Eu1 O1 77.6(3) . .
O61 Eu1 O1 72.5(4) . .
O60 Eu1 O1 140.5(3) . .
N3 Eu1 O1 76.2(4) . .
O30 Eu1 C7 94.2(4) . .
O2 Eu1 C7 20.2(4) . .
O28 Eu1 C7 96.7(4) . .
O6 Eu1 C7 109.0(4) . .
O61 Eu1 C7 109.3(4) . .
O60 Eu1 C7 172.6(4) . .
N3 Eu1 C7 61.9(4) . .
O1 Eu1 C7 45.5(4) . .
O30 Eu1 Cd12 114.2(3) . .
O2 Eu1 Cd12 164.1(2) . .
O28 Eu1 Cd12 110.3(2) . .
O6 Eu1 Cd12 37.8(2) . .
O61 Eu1 Cd12 61.8(2) . .
O60 Eu1 Cd12 39.5(3) . .
N3 Eu1 Cd12 100.7(3) . .
O1 Eu1 Cd12 102.1(2) . .
C7 Eu1 Cd12 144.1(3) . .
O30 Eu1 Cd1 49.5(3) . .
O2 Eu1 Cd1 32.0(2) . .
O28 Eu1 Cd1 63.9(2) . .
O6 Eu1 Cd1 159.4(2) . .
O61 Eu1 Cd1 112.0(3) . .
O60 Eu1 Cd1 125.4(3) . .
N3 Eu1 Cd1 93.9(3) . .
O1 Eu1 Cd1 90.4(2) . .
C7 Eu1 Cd1 52.2(3) . .
Cd12 Eu1 Cd1 162.72(3) . .
O10 Eu2 O68 83.1(3) . .
O10 Eu2 O7 129.7(3) . .
O68 Eu2 O7 118.3(4) . .
O10 Eu2 O39 78.2(4) . .
O68 Eu2 O39 75.9(4) . .
O7 Eu2 O39 147.8(4) . .
O10 Eu2 O34 158.5(3) . .
O68 Eu2 O34 78.2(3) . .
O7 Eu2 O34 69.6(4) . .
O39 Eu2 O34 87.1(4) . .
O10 Eu2 O38 111.0(3) . .
O68 Eu2 O38 141.6(4) . .
O7 Eu2 O38 81.0(4) . .
O39 Eu2 O38 72.7(4) . .
O34 Eu2 O38 78.7(3) . .
O10 Eu2 N4 73.2(4) . .
O68 Eu2 N4 77.9(4) . .
O7 Eu2 N4 68.6(4) . .
O39 Eu2 N4 143.1(4) . .
O34 Eu2 N4 112.5(3) . .
O38 Eu2 N4 139.7(4) . .
O10 Eu2 O9 62.5(3) . .
O68 Eu2 O9 142.1(4) . .
O7 Eu2 O9 77.9(4) . .
O39 Eu2 O9 109.4(4) . .
O34 Eu2 O9 138.2(3) . .
O38 Eu2 O9 70.8(3) . .
N4 Eu2 O9 77.3(4) . .
O10 Eu2 Cd3 163.9(2) . .
O68 Eu2 Cd3 110.7(3) . .
O7 Eu2 Cd3 36.9(2) . .
O39 Eu2 Cd3 112.4(3) . .
O34 Eu2 Cd3 37.5(2) . .
O38 Eu2 Cd3 63.6(2) . .
N4 Eu2 Cd3 101.0(3) . .
O9 Eu2 Cd3 101.8(2) . .
O10 Eu2 Cd4 32.3(2) . .
O68 Eu2 Cd4 63.4(3) . .
O7 Eu2 Cd4 161.0(3) . .
O39 Eu2 Cd4 50.4(3) . .
O34 Eu2 Cd4 127.1(2) . .
O38 Eu2 Cd4 109.5(2) . .
N4 Eu2 Cd4 94.4(3) . .
O9 Eu2 Cd4 90.4(2) . .
Cd3 Eu2 Cd4 162.09(3) . .
O47 Eu3 O23 76.7(4) . .
O47 Eu3 O25 76.0(4) . .
O23 Eu3 O25 82.0(3) . .
O47 Eu3 O18 148.4(4) . .
O23 Eu3 O18 129.1(4) . .
O25 Eu3 O18 120.6(4) . .
O47 Eu3 O46 73.7(4) . .
O23 Eu3 O46 114.8(4) . .
O25 Eu3 O46 140.2(4) . .
O18 Eu3 O46 78.0(4) . .
O47 Eu3 O44 88.1(4) . .
O23 Eu3 O44 155.9(3) . .
O25 Eu3 O44 76.3(3) . .
O18 Eu3 O44 72.2(4) . .
O46 Eu3 O44 77.4(4) . .
O47 Eu3 N9 143.4(4) . .
O23 Eu3 N9 74.2(4) . .
O25 Eu3 N9 78.3(4) . .
O18 Eu3 N9 68.1(4) . .
O46 Eu3 N9 139.6(4) . .
O44 Eu3 N9 110.7(4) . .
O47 Eu3 O24 108.9(4) . .
O23 Eu3 O24 62.8(3) . .
O25 Eu3 O24 141.0(3) . .
O18 Eu3 O24 75.9(4) . .
O46 Eu3 O24 74.3(4) . .
O44 Eu3 O24 141.0(3) . .
N9 Eu3 O24 76.5(4) . .
O47 Eu3 C131 94.5(4) . .
O23 Eu3 C131 21.6(3) . .
O25 Eu3 C131 97.9(4) . .
O18 Eu3 C131 108.1(4) . .
O46 Eu3 C131 109.6(4) . .
O44 Eu3 C131 173.0(4) . .
N9 Eu3 C131 63.7(4) . .
O24 Eu3 C131 43.9(3) . .
O47 Eu3 Cd6 113.8(3) . .
O23 Eu3 Cd6 164.7(2) . .
O25 Eu3 Cd6 110.8(2) . .
O18 Eu3 Cd6 37.3(3) . .
O46 Eu3 Cd6 60.9(3) . .
O44 Eu3 Cd6 39.3(2) . .
N9 Eu3 Cd6 99.5(3) . .
O24 Eu3 Cd6 102.4(2) . .
C131 Eu3 Cd6 143.3(3) . .
O47 Eu3 Cd7 50.3(3) . .
O23 Eu3 Cd7 30.9(2) . .
O25 Eu3 Cd7 63.2(2) . .
O18 Eu3 Cd7 159.5(3) . .
O46 Eu3 Cd7 112.5(3) . .
O44 Eu3 Cd7 126.2(2) . .
N9 Eu3 Cd7 94.7(3) . .
O24 Eu3 Cd7 89.7(2) . .
C131 Eu3 Cd7 52.4(3) . .
Cd6 Eu3 Cd7 163.16(3) . .
O69 Eu4 O15 83.2(3) . .
O69 Eu4 O19 117.5(4) . .
O15 Eu4 O19 129.6(3) . .
O69 Eu4 O57 75.0(4) . .
O15 Eu4 O57 77.7(4) . .
O19 Eu4 O57 149.1(3) . .
O69 Eu4 O54 77.3(3) . .
O15 Eu4 O54 157.9(3) . .
O19 Eu4 O54 69.8(3) . .
O57 Eu4 O54 87.3(4) . .
O69 Eu4 O55 140.9(4) . .
O15 Eu4 O55 110.5(4) . .
O19 Eu4 O55 82.6(4) . .
O57 Eu4 O55 72.7(4) . .
O54 Eu4 O55 79.6(4) . .
O69 Eu4 O16 143.6(4) . .
O15 Eu4 O16 63.9(3) . .
O19 Eu4 O16 77.3(4) . .
O57 Eu4 O16 110.1(4) . .
O54 Eu4 O16 137.5(3) . .
O55 Eu4 O16 70.0(4) . .
O69 Eu4 N10 77.5(4) . .
O15 Eu4 N10 72.0(4) . .
O19 Eu4 N10 69.4(4) . .
O57 Eu4 N10 140.9(4) . .
O54 Eu4 N10 113.0(4) . .
O55 Eu4 N10 141.2(4) . .
O16 Eu4 N10 77.9(4) . .
O69 Eu4 C87 97.6(4) . .
O15 Eu4 C87 21.0(3) . .
O19 Eu4 C87 109.0(4) . .
O57 Eu4 C87 96.2(4) . .
O54 Eu4 C87 173.0(4) . .
O55 Eu4 C87 107.2(4) . .
O16 Eu4 C87 46.6(4) . .
N10 Eu4 C87 60.7(4) . .
O69 Eu4 Cd9 110.6(3) . .
O15 Eu4 Cd9 164.1(2) . .
O19 Eu4 Cd9 37.2(2) . .
O57 Eu4 Cd9 112.9(3) . .
O54 Eu4 Cd9 38.0(2) . .
O55 Eu4 Cd9 64.2(3) . .
O16 Eu4 Cd9 100.6(2) . .
N10 Eu4 Cd9 102.4(3) . .
C87 Eu4 Cd9 143.5(3) . .
O69 Eu4 Cd10 63.1(3) . .
O15 Eu4 Cd10 32.4(2) . .
O19 Eu4 Cd10 160.7(2) . .
O57 Eu4 Cd10 49.8(3) . .
O54 Eu4 Cd10 126.4(2) . .
O55 Eu4 Cd10 109.0(3) . .
O16 Eu4 Cd10 91.9(2) . .
N10 Eu4 Cd10 92.9(3) . .
C87 Eu4 Cd10 53.5(3) . .
Cd9 Eu4 Cd10 161.93(3) . .
O29 Cd1 O2 108.8(4) . .
O29 Cd1 N1 172.4(4) . .
O2 Cd1 N1 77.4(4) . .
O29 Cd1 O27 93.8(4) . .
O2 Cd1 O27 96.5(3) . .
N1 Cd1 O27 89.7(4) . .
O29 Cd1 O31 84.1(4) . .
O2 Cd1 O31 85.1(3) . .
N1 Cd1 O31 92.3(4) . .
O27 Cd1 O31 177.7(4) . .
O29 Cd1 O33 87.4(4) . .
O2 Cd1 O33 160.7(3) . .
N1 Cd1 O33 85.7(4) . .
O27 Cd1 O33 92.6(3) . .
O31 Cd1 O33 86.3(3) . .
O29 Cd1 Eu1 84.5(3) . .
O2 Cd1 Eu1 33.4(2) . .
N1 Cd1 Eu1 102.9(3) . .
O27 Cd1 Eu1 75.5(2) . .
O31 Cd1 Eu1 105.2(2) . .
O33 Cd1 Eu1 165.1(3) . .
O35 Cd2 O3 105.6(5) . .
O35 Cd2 O37 113.3(5) . .
O3 Cd2 O37 74.9(4) . .
O35 Cd2 O32 96.4(5) . .
O3 Cd2 O32 146.9(4) . .
O37 Cd2 O32 118.6(4) . .
O35 Cd2 O31 151.4(4) . .
O3 Cd2 O31 95.2(4) . .
O37 Cd2 O31 90.7(4) . .
O32 Cd2 O31 57.0(4) . .
O35 Cd2 O4 82.2(5) . .
O3 Cd2 O4 68.1(4) . .
O37 Cd2 O4 142.6(4) . .
O32 Cd2 O4 91.3(5) . .
O31 Cd2 O4 87.8(4) . .
O35 Cd2 O36 50.4(5) . .
O3 Cd2 O36 132.1(5) . .
O37 Cd2 O36 79.5(5) . .
O32 Cd2 O36 81.0(5) . .
O31 Cd2 O36 125.2(5) . .
O4 Cd2 O36 130.1(5) . .
O35 Cd2 C152 124.8(5) . .
O3 Cd2 C152 122.6(5) . .
O37 Cd2 C152 104.3(5) . .
O32 Cd2 C152 28.6(4) . .
O31 Cd2 C152 28.5(4) . .
O4 Cd2 C152 91.7(5) . .
O36 Cd2 C152 102.5(5) . .
O3 Cd3 N2 85.2(5) . .
O3 Cd3 O37 75.8(4) . .
N2 Cd3 O37 160.8(4) . .
O3 Cd3 O7 148.7(4) . .
N2 Cd3 O7 96.4(4) . .
O37 Cd3 O7 98.6(4) . .
O3 Cd3 O34 136.9(4) . .
N2 Cd3 O34 106.4(4) . .
O37 Cd3 O34 89.4(4) . .
O7 Cd3 O34 72.7(3) . .
O3 Cd3 O8 82.5(4) . .
N2 Cd3 O8 90.7(4) . .
O37 Cd3 O8 84.7(4) . .
O7 Cd3 O8 66.2(3) . .
O34 Cd3 O8 137.0(3) . .
O3 Cd3 O33 86.7(4) . .
N2 Cd3 O33 103.1(4) . .
O37 Cd3 O33 78.4(3) . .
O7 Cd3 O33 122.9(3) . .
O34 Cd3 O33 50.4(3) . .
O8 Cd3 O33 161.7(3) . .
O3 Cd3 Eu2 156.1(3) . .
N2 Cd3 Eu2 118.7(3) . .
O37 Cd3 Eu2 80.4(3) . .
O7 Cd3 Eu2 38.0(2) . .
O34 Cd3 Eu2 39.8(2) . .
O8 Cd3 Eu2 97.3(2) . .
O33 Cd3 Eu2 86.6(2) . .
O10 Cd4 O40 107.7(4) . .
O10 Cd4 O67 94.7(3) . .
O40 Cd4 O67 93.9(4) . .
O10 Cd4 O43 160.4(4) . .
O40 Cd4 O43 90.0(4) . .
O67 Cd4 O43 92.4(3) . .
O10 Cd4 O41 83.8(3) . .
O40 Cd4 O41 84.3(4) . .
O67 Cd4 O41 177.1(4) . .
O43 Cd4 O41 89.8(3) . .
O10 Cd4 N5 78.4(4) . .
O40 Cd4 N5 172.7(4) . .
O67 Cd4 N5 89.6(4) . .
O43 Cd4 N5 83.4(4) . .
O41 Cd4 N5 92.4(4) . .
O10 Cd4 Eu2 32.9(2) . .
O40 Cd4 Eu2 83.7(3) . .
O67 Cd4 Eu2 73.9(2) . .
O43 Cd4 Eu2 164.5(2) . .
O41 Cd4 Eu2 103.6(2) . .
N5 Cd4 Eu2 103.4(3) . .
O14 Cd5 O42 145.0(5) . .
O14 Cd5 O45 73.9(4) . .
O42 Cd5 O45 117.8(5) . .
O14 Cd5 O41 94.7(4) . .
O42 Cd5 O41 56.7(4) . .
O45 Cd5 O41 84.7(4) . .
O14 Cd5 O13 66.4(5) . .
O42 Cd5 O13 93.4(6) . .
O45 Cd5 O13 140.1(4) . .
O41 Cd5 O13 93.7(4) . .
O14 Cd5 O71 130.2(5) . .
O42 Cd5 O71 84.6(6) . .
O45 Cd5 O71 86.5(6) . .
O41 Cd5 O71 129.1(5) . .
O13 Cd5 O71 122.9(6) . .
N7 Cd6 O14 85.3(5) . .
N7 Cd6 O45 159.8(4) . .
O14 Cd6 O45 74.6(5) . .
N7 Cd6 O18 98.2(4) . .
O14 Cd6 O18 146.2(4) . .
O45 Cd6 O18 97.7(4) . .
N7 Cd6 O44 105.1(4) . .
O14 Cd6 O44 137.9(4) . .
O45 Cd6 O44 91.2(4) . .
O18 Cd6 O44 73.9(3) . .
N7 Cd6 O17 92.2(5) . .
O14 Cd6 O17 82.3(4) . .
O45 Cd6 O17 83.7(4) . .
O18 Cd6 O17 64.0(4) . .
O44 Cd6 O17 136.3(4) . .
N7 Cd6 O43 100.9(4) . .
O14 Cd6 O43 87.5(4) . .
O45 Cd6 O43 80.0(4) . .
O18 Cd6 O43 124.2(3) . .
O44 Cd6 O43 50.7(3) . .
O17 Cd6 O43 162.7(4) . .
N7 Cd6 Eu3 118.6(3) . .
O14 Cd6 Eu3 156.1(3) . .
O45 Cd6 Eu3 81.6(3) . .
O18 Cd6 Eu3 37.9(3) . .
O44 Cd6 Eu3 40.5(2) . .
O17 Cd6 Eu3 96.0(3) . .
O43 Cd6 Eu3 87.7(2) . .
O23 Cd7 O48 105.5(4) . .
O23 Cd7 O26 94.9(4) . .
O48 Cd7 O26 93.2(4) . .
O23 Cd7 N12 79.3(4) . .
O48 Cd7 N12 174.2(4) . .
O26 Cd7 N12 89.4(4) . .
O23 Cd7 O53 162.0(3) . .
O48 Cd7 O53 89.9(4) . .
O26 Cd7 O53 93.3(4) . .
N12 Cd7 O53 84.8(4) . .
O23 Cd7 O49 85.5(4) . .
O48 Cd7 O49 85.3(4) . .
O26 Cd7 O49 178.5(4) . .
N12 Cd7 O49 92.1(4) . .
O53 Cd7 O49 86.7(4) . .
O23 Cd7 Eu3 31.8(2) . .
O48 Cd7 Eu3 82.7(3) . .
O26 Cd7 Eu3 74.1(3) . .
N12 Cd7 Eu3 102.9(3) . .
O53 Cd7 Eu3 165.0(3) . .
O49 Cd7 Eu3 105.6(3) . .
O56 Cd8 O22 75.3(4) . .
O56 Cd8 O50 113.2(4) . .
O22 Cd8 O50 142.1(4) . .
O56 Cd8 O52 125.4(5) . .
O22 Cd8 O52 108.0(5) . .
O50 Cd8 O52 96.6(6) . .
O56 Cd8 O49 86.7(4) . .
O22 Cd8 O49 90.8(4) . .
O50 Cd8 O49 54.7(4) . .
O52 Cd8 O49 145.5(5) . .
O56 Cd8 O21 142.7(4) . .
O22 Cd8 O21 68.1(4) . .
O50 Cd8 O21 92.3(4) . .
O52 Cd8 O21 74.5(5) . .
O49 Cd8 O21 86.9(4) . .
O56 Cd8 O51 81.9(5) . .
O22 Cd8 O51 124.7(5) . .
O50 Cd8 O51 93.2(5) . .
O52 Cd8 O51 50.5(6) . .
O49 Cd8 O51 137.7(5) . .
O21 Cd8 O51 125.0(5) . .
O56 Cd8 C170 99.8(4) . .
O22 Cd8 C170 117.0(4) . .
O50 Cd8 C170 27.7(4) . .
O52 Cd8 C170 122.7(6) . .
O49 Cd8 C170 27.0(4) . .
O21 Cd8 C170 90.6(4) . .
O51 Cd8 C170 116.2(5) . .
O56 Cd8 C174 104.3(5) . .
O22 Cd8 C174 121.5(5) . .
O50 Cd8 C174 93.1(5) . .
O52 Cd8 C174 26.3(5) . .
O49 Cd8 C174 147.4(5) . .
O21 Cd8 C174 100.7(5) . .
O51 Cd8 C174 24.4(5) . .
C170 Cd8 C174 120.5(6) . .
O22 Cd9 N11 82.7(4) . .
O22 Cd9 O19 147.5(4) . .
N11 Cd9 O19 94.9(4) . .
O22 Cd9 O56 75.7(4) . .
N11 Cd9 O56 157.6(5) . .
O19 Cd9 O56 100.2(4) . .
O22 Cd9 O54 138.9(4) . .
N11 Cd9 O54 110.3(4) . .
O19 Cd9 O54 72.3(3) . .
O56 Cd9 O54 90.1(4) . .
O22 Cd9 O20 81.2(4) . .
N11 Cd9 O20 85.7(4) . .
O19 Cd9 O20 66.3(3) . .
O56 Cd9 O20 85.4(3) . .
O54 Cd9 O20 136.7(3) . .
O22 Cd9 O53 87.0(4) . .
N11 Cd9 O53 104.9(4) . .
O19 Cd9 O53 124.5(3) . .
O56 Cd9 O53 79.9(3) . .
O54 Cd9 O53 52.2(3) . .
O20 Cd9 O53 163.1(3) . .
O22 Cd9 Eu4 156.6(3) . .
N11 Cd9 Eu4 120.7(3) . .
O19 Cd9 Eu4 38.8(2) . .
O56 Cd9 Eu4 80.9(3) . .
O54 Cd9 Eu4 39.2(2) . .
O20 Cd9 Eu4 97.8(2) . .
O53 Cd9 Eu4 88.2(2) . .
O58 Cd10 O15 108.0(4) . .
O58 Cd10 O59 88.5(4) . .
O15 Cd10 O59 162.3(3) . .
O58 Cd10 O70 95.0(4) . .
O15 Cd10 O70 95.4(3) . .
O59 Cd10 O70 89.4(3) . .
O58 Cd10 N8 172.9(4) . .
O15 Cd10 N8 78.4(4) . .
O59 Cd10 N8 84.9(4) . .
O70 Cd10 N8 87.4(4) . .
O58 Cd10 O64 83.4(4) . .
O15 Cd10 O64 85.5(4) . .
O59 Cd10 O64 90.1(3) . .
O70 Cd10 O64 178.3(4) . .
N8 Cd10 O64 94.2(4) . .
O58 Cd10 Eu4 84.1(3) . .
O15 Cd10 Eu4 33.1(2) . .
O59 Cd10 Eu4 161.9(2) . .
O70 Cd10 Eu4 74.9(2) . .
N8 Cd10 Eu4 103.0(3) . .
O64 Cd10 Eu4 105.4(3) . .
O11 Cd11 O63 145.1(4) . .
O11 Cd11 O65 98.4(4) . .
O63 Cd11 O65 102.1(4) . .
O11 Cd11 O62 75.8(4) . .
O63 Cd11 O62 115.8(4) . .
O65 Cd11 O62 120.4(4) . .
O11 Cd11 O64 93.6(4) . .
O63 Cd11 O64 56.7(4) . .
O65 Cd11 O64 152.3(4) . .
O62 Cd11 O64 86.7(4) . .
O11 Cd11 O12 66.7(3) . .
O63 Cd11 O12 91.1(4) . .
O65 Cd11 O12 76.3(4) . .
O62 Cd11 O12 141.2(4) . .
O64 Cd11 O12 85.8(3) . .
O11 Cd11 O66 127.2(4) . .
O63 Cd11 O66 87.7(4) . .
O65 Cd11 O66 55.3(4) . .
O62 Cd11 O66 81.1(4) . .
O64 Cd11 O66 132.0(4) . .
O12 Cd11 O66 130.0(3) . .
O11 Cd11 C182 113.9(4) . .
O63 Cd11 C182 96.8(4) . .
O65 Cd11 C182 27.9(4) . .
O62 Cd11 C182 100.4(4) . .
O64 Cd11 C182 152.5(4) . .
O12 Cd11 C182 103.7(4) . .
O66 Cd11 C182 27.5(4) . .
O11 Cd11 C178 120.2(4) . .
O63 Cd11 C178 28.2(4) . .
O65 Cd11 C178 128.3(4) . .
O62 Cd11 C178 102.6(4) . .
O64 Cd11 C178 28.5(4) . .
O12 Cd11 C178 88.1(4) . .
O66 Cd11 C178 110.9(4) . .
C182 Cd11 C178 124.7(5) . .
O62 Cd12 N6 160.3(4) . .
O62 Cd12 O11 75.7(4) . .
N6 Cd12 O11 84.8(4) . .
O62 Cd12 O6 99.3(4) . .
N6 Cd12 O6 95.8(4) . .
O11 Cd12 O6 147.9(3) . .
O62 Cd12 O60 87.9(4) . .
N6 Cd12 O60 108.6(4) . .
O11 Cd12 O60 136.9(4) . .
O6 Cd12 O60 73.3(4) . .
O62 Cd12 O5 87.6(4) . .
N6 Cd12 O5 87.0(4) . .
O11 Cd12 O5 82.0(3) . .
O6 Cd12 O5 66.0(3) . .
O60 Cd12 O5 137.7(4) . .
O62 Cd12 Eu1 79.4(3) . .
N6 Cd12 Eu1 120.1(3) . .
O11 Cd12 Eu1 155.1(3) . .
O6 Cd12 Eu1 38.6(2) . .
O60 Cd12 Eu1 40.0(3) . .
O5 Cd12 Eu1 98.0(2) . .
C8 N1 C9 117.0(13) . .
C8 N1 Cd1 126.3(10) . .
C9 N1 Cd1 116.6(9) . .
C15 N2 C14 116.4(14) . .
C15 N2 Cd3 122.9(11) . .
C14 N2 Cd3 120.4(10) . .
C30 N3 C31 113.5(14) . .
C30 N3 Eu1 125.2(11) . .
C31 N3 Eu1 120.4(11) . .
C37 N4 C36 114.3(13) . .
C37 N4 Eu2 127.0(11) . .
C36 N4 Eu2 117.6(9) . .
C52 N5 C53 121.9(14) . .
C52 N5 Cd4 122.8(11) . .
C53 N5 Cd4 115.3(11) . .
C59 N6 C58 115.9(14) . .
C59 N6 Cd12 125.3(12) . .
C58 N6 Cd12 118.4(9) . .
C74 N7 C75 112.7(15) . .
C74 N7 Cd6 127.2(12) . .
C75 N7 Cd6 118.5(10) . .
C81 N8 C80 115.2(13) . .
C81 N8 Cd10 121.9(10) . .
C80 N8 Cd10 122.3(9) . .
C96 N9 C97 112.0(13) . .
C96 N9 Eu3 123.9(11) . .
C97 N9 Eu3 122.4(9) . .
C103 N10 C102 117.6(13) . .
C103 N10 Eu4 121.9(11) . .
C102 N10 Eu4 120.0(10) . .
C118 N11 C119 122.2(14) . .
C118 N11 Cd9 122.8(11) . .
C119 N11 Cd9 115.1(11) . .
C125 N12 C124 114.4(14) . .
C125 N12 Cd7 123.9(11) . .
C124 N12 Cd7 121.0(10) . .
C2 O1 C1 117.7(12) . .
C2 O1 Eu1 113.7(8) . .
C1 O1 Eu1 126.7(9) . .
C7 O2 Cd1 125.8(9) . .
C7 O2 Eu1 119.4(10) . .
Cd1 O2 Eu1 114.6(4) . .
C21 O3 Cd3 130.7(10) . .
C21 O3 Cd2 122.6(10) . .
Cd3 O3 Cd2 106.6(5) . .
C20 O4 C22 111.3(14) . .
C20 O4 Cd2 118.8(10) . .
C22 O4 Cd2 125.6(11) . .
C24 O5 C23 113.2(12) . .
C24 O5 Cd12 116.5(8) . .
C23 O5 Cd12 128.3(10) . .
C29 O6 Cd12 118.3(8) . .
C29 O6 Eu1 133.3(8) . .
Cd12 O6 Eu1 103.6(4) . .
C43 O7 Cd3 122.8(9) . .
C43 O7 Eu2 129.4(10) . .
Cd3 O7 Eu2 105.2(4) . .
C42 O8 C44 110.5(11) . .
C42 O8 Cd3 115.7(8) . .
C44 O8 Cd3 132.9(8) . .
C45 O9 C46 117.1(11) . .
C45 O9 Eu2 128.6(9) . .
C46 O9 Eu2 112.9(8) . .
C51 O10 Cd4 118.2(8) . .
C51 O10 Eu2 127.0(8) . .
Cd4 O10 Eu2 114.8(4) . .
C65 O11 Cd11 126.0(10) . .
C65 O11 Cd12 128.1(10) . .
Cd11 O11 Cd12 105.8(4) . .
C66 O12 C64 116.1(12) . .
C66 O12 Cd11 121.5(10) . .
C64 O12 Cd11 113.3(8) . .
C68 O13 C67 109.7(15) . .
C68 O13 Cd5 119.1(12) . .
C67 O13 Cd5 127.4(12) . .
C73 O14 Cd5 126.1(11) . .
C73 O14 Cd6 125.6(12) . .
Cd5 O14 Cd6 107.6(6) . .
C87 O15 Cd10 124.4(9) . .
C87 O15 Eu4 121.1(9) . .
Cd10 O15 Eu4 114.5(4) . .
C88 O16 C86 120.7(12) . .
C88 O16 Eu4 127.7(9) . .
C86 O16 Eu4 110.7(8) . .
C90 O17 C89 120.1(14) . .
C90 O17 Cd6 112.9(10) . .
C89 O17 Cd6 123.9(11) . .
C95 O18 Cd6 120.0(9) . .
C95 O18 Eu3 133.0(9) . .
Cd6 O18 Eu3 104.7(4) . .
C109 O19 Cd9 125.6(9) . .
C109 O19 Eu4 125.5(9) . .
Cd9 O19 Eu4 104.0(4) . .
C108 O20 C110 116.8(11) . .
C108 O20 Cd9 115.5(9) . .
C110 O20 Cd9 125.8(8) . .
C112 O21 C111 121.2(14) . .
C112 O21 Cd8 114.3(10) . .
C111 O21 Cd8 120.2(11) . .
C117 O22 Cd9 134.7(10) . .
C117 O22 Cd8 119.4(10) . .
Cd9 O22 Cd8 105.2(5) . .
C131 O23 Cd7 121.8(8) . .
C131 O23 Eu3 120.7(9) . .
Cd7 O23 Eu3 117.2(4) . .
C130 O24 C132 119.2(13) . .
C130 O24 Eu3 113.2(10) . .
C132 O24 Eu3 127.2(9) . .
C140 O25 Eu3 146.8(9) . .
C140 O26 Cd7 128.7(9) . .
C148 O27 Cd1 123.2(9) . .
C148 O28 Eu1 145.8(10) . .
C150 O29 Cd1 110.4(10) . .
C150 O30 Eu1 169.3(11) . .
C152 O31 Cd1 135.7(10) . .
C152 O31 Cd2 89.3(9) . .
Cd1 O31 Cd2 134.7(4) . .
C152 O32 Cd2 91.1(9) . .
C154 O33 Cd1 128.6(10) . .
C154 O33 Cd3 90.4(9) . .
Cd1 O33 Cd3 138.2(5) . .
C154 O34 Cd3 102.5(9) . .
C154 O34 Eu2 140.4(9) . .
Cd3 O34 Eu2 102.7(4) . .
C156 O35 Cd2 102.7(13) . .
C156 O36 Cd2 85.0(15) . .
C158 O37 Cd2 134.6(11) . .
C158 O37 Cd3 121.7(10) . .
Cd2 O37 Cd3 102.7(5) . .
C158 O38 Eu2 139.9(11) . .
C160 O39 Eu2 169.0(13) . .
C160 O40 Cd4 109.4(10) . .
C162 O41 Cd4 133.4(10) . .
C162 O41 Cd5 92.1(9) . .
Cd4 O41 Cd5 134.4(5) . .
C162 O42 Cd5 99.0(12) . .
C164 O43 Cd4 130.4(9) . .
C164 O43 Cd6 87.7(7) . .
Cd4 O43 Cd6 135.9(4) . .
C164 O44 Cd6 102.7(8) . .
C164 O44 Eu3 142.0(9) . .
Cd6 O44 Eu3 100.2(4) . .
C166 O45 Cd6 121.8(11) . .
C166 O45 Cd5 134.3(12) . .
Cd6 O45 Cd5 103.9(5) . .
C166 O46 Eu3 145.5(12) . .
C168 O47 Eu3 168.5(13) . .
C168 O48 Cd7 113.6(12) . .
C170 O49 Cd8 90.1(9) . .
C170 O49 Cd7 132.5(10) . .
Cd8 O49 Cd7 136.9(5) . .
C170 O50 Cd8 93.5(10) . .
C174 O51 Cd8 92.8(14) . .
C174 O52 Cd8 95.0(13) . .
C172 O53 Cd7 131.3(10) . .
C172 O53 Cd9 87.0(10) . .
Cd7 O53 Cd9 137.9(5) . .
C172 O54 Cd9 101.2(10) . .
C172 O54 Eu4 142.9(10) . .
Cd9 O54 Eu4 102.8(4) . .
C186 O55 Eu4 143.8(12) . .
C186 O56 Cd8 135.3(10) . .
C186 O56 Cd9 120.9(10) . .
Cd8 O56 Cd9 103.7(5) . .
C176 O57 Eu4 165.2(12) . .
C176 O58 Cd10 113.6(11) . .
C180 O59 Cd10 132.9(9) . .
C180 O60 Cd12 99.9(9) . .
C180 O60 Eu1 145.6(10) . .
Cd12 O60 Eu1 100.5(4) . .
C184 O61 Eu1 145.5(10) . .
C184 O62 Cd12 124.5(10) . .
C184 O62 Cd11 132.9(10) . .
Cd12 O62 Cd11 102.6(5) . .
C178 O63 Cd11 95.4(8) . .
C178 O64 Cd10 136.0(10) . .
C178 O64 Cd11 90.4(9) . .
Cd10 O64 Cd11 133.6(5) . .
C182 O65 Cd11 95.5(9) . .
C182 O66 Cd11 86.6(9) . .
C133 O67 Cd4 128.1(10) . .
C133 O68 Eu2 145.7(11) . .
C141 O69 Eu4 148.4(9) . .
C141 O70 Cd10 128.1(9) . .
Cd5 O71 H71D 110.6 . .
Cd5 O71 H71A 107.6 . .
H71D O71 H71A 109.8 . .
O1 C1 H1A 109.5 . .
O1 C1 H1B 109.5 . .
H1A C1 H1B 109.5 . .
O1 C1 H1C 109.5 . .
H1A C1 H1C 109.5 . .
H1B C1 H1C 109.5 . .
O1 C2 C3 125.8(15) . .
O1 C2 C7 109.7(13) . .
C3 C2 C7 123.9(15) . .
C4 C3 C2 119.2(16) . .
C4 C3 H3A 120.4 . .
C2 C3 H3A 120.4 . .
C3 C4 C5 123.7(17) . .
C3 C4 H4A 118.1 . .
C5 C4 H4A 118.1 . .
C6 C5 C4 116.4(17) . .
C6 C5 H5A 121.8 . .
C4 C5 H5A 121.8 . .
C5 C6 C8 120.0(14) . .
C5 C6 C7 126.2(13) . .
C8 C6 C7 112.9(13) . .
O2 C7 C2 122.8(13) . .
O2 C7 C6 126.9(13) . .
C2 C7 C6 109.4(13) . .
O2 C7 Eu1 40.3(7) . .
C2 C7 Eu1 86.4(9) . .
C6 C7 Eu1 147.7(10) . .
N1 C8 C6 132.6(15) . .
N1 C8 H8A 113.7 . .
C6 C8 H8A 113.7 . .
N1 C9 C10 107.0(11) . .
N1 C9 H9A 110.3 . .
C10 C9 H9A 110.3 . .
N1 C9 H9B 110.3 . .
C10 C9 H9B 110.3 . .
H9A C9 H9B 108.6 . .
C11 C10 C9 106.1(11) . .
C11 C10 H10A 110.5 . .
C9 C10 H10A 110.5 . .
C11 C10 H10B 110.5 . .
C9 C10 H10B 110.5 . .
H10A C10 H10B 108.7 . .
C12 C11 C10 111.7(13) . .
C12 C11 H11A 109.3 . .
C10 C11 H11A 109.3 . .
C12 C11 H11B 109.3 . .
C10 C11 H11B 109.3 . .
H11A C11 H11B 107.9 . .
C11 C12 C13 109.4(13) . 8_665
C11 C12 H12A 109.8 . .
C13 C12 H12A 109.8 8_665 .
C11 C12 H12B 109.8 . .
C13 C12 H12B 109.8 8_665 .
H12A C12 H12B 108.2 . .
C14 C13 C12 111.2(13) . 8_665
C14 C13 H13B 109.4 . .
C12 C13 H13B 109.4 8_665 .
C14 C13 H13C 109.4 . .
C12 C13 H13C 109.4 8_665 .
H13B C13 H13C 108.0 . .
N2 C14 C13 107.8(13) . .
N2 C14 H14A 110.2 . .
C13 C14 H14A 110.2 . .
N2 C14 H14B 110.2 . .
C13 C14 H14B 110.2 . .
H14A C14 H14B 108.5 . .
N2 C15 C16 135.6(16) . .
N2 C15 H15A 112.2 . .
C16 C15 H15A 112.2 . .
C17 C16 C15 121.9(17) . .
C17 C16 C21 119.8(16) . .
C15 C16 C21 118.1(16) . .
C16 C17 C18 122.7(19) . .
C16 C17 H17A 118.7 . .
C18 C17 H17A 118.7 . .
C17 C18 C19 126(2) . .
C17 C18 H18A 117.2 . .
C19 C18 H18A 117.2 . .
C18 C19 C20 113.5(18) . .
C18 C19 H19A 123.3 . .
C20 C19 H19A 123.3 . .
O4 C20 C19 125.8(15) . .
O4 C20 C21 108.6(15) . .
C19 C20 C21 123.1(16) . .
O3 C21 C20 120.4(16) . .
O3 C21 C16 125.8(15) . .
C20 C21 C16 113.7(15) . .
O4 C22 H22A 109.5 . .
O4 C22 H22B 109.5 . .
H22A C22 H22B 109.5 . .
O4 C22 H22C 109.5 . .
H22A C22 H22C 109.5 . .
H22B C22 H22C 109.5 . .
O5 C23 H23A 109.5 . .
O5 C23 H23B 109.5 . .
H23A C23 H23B 109.5 . .
O5 C23 H23C 109.5 . .
H23A C23 H23C 109.5 . .
H23B C23 H23C 109.5 . .
C25 C24 C29 122.6(15) . .
C25 C24 O5 126.6(15) . .
C29 C24 O5 110.6(12) . .
C24 C25 C26 123.3(17) . .
C24 C25 H25A 118.4 . .
C26 C25 H25A 118.4 . .
C25 C26 C27 118.0(17) . .
C25 C26 H26A 121.0 . .
C27 C26 H26A 121.0 . .
C26 C27 C28 116.3(14) . .
C26 C27 H27A 121.8 . .
C28 C27 H27A 121.8 . .
C29 C28 C27 125.1(13) . .
C29 C28 C30 124.1(13) . .
C27 C28 C30 110.6(12) . .
O6 C29 C24 125.3(13) . .
O6 C29 C28 119.9(12) . .
C24 C29 C28 114.6(13) . .
N3 C30 C28 124.2(14) . .
N3 C30 H30A 117.9 . .
C28 C30 H30A 117.9 . .
C32 C31 N3 108.2(13) . .
C32 C31 H31A 110.1 . .
N3 C31 H31A 110.1 . .
C32 C31 H31B 110.1 . .
N3 C31 H31B 110.1 . .
H31A C31 H31B 108.4 . .
C33 C32 C31 115.7(15) . .
C33 C32 H32A 108.3 . .
C31 C32 H32A 108.3 . .
C33 C32 H32B 108.3 . .
C31 C32 H32B 108.3 . .
H32A C32 H32B 107.4 . .
C32 C33 C34 113.4(13) . .
C32 C33 H33A 108.9 . .
C34 C33 H33A 108.9 . .
C32 C33 H33B 108.9 . .
C34 C33 H33B 108.9 . .
H33A C33 H33B 107.7 . .
C35 C34 C33 109.7(12) . .
C35 C34 H34A 109.7 . .
C33 C34 H34A 109.7 . .
C35 C34 H34B 109.7 . .
C33 C34 H34B 109.7 . .
H34A C34 H34B 108.2 . .
C34 C35 C36 110.6(12) . 8_665
C34 C35 H35B 109.5 . .
C36 C35 H35B 109.5 8_665 .
C34 C35 H35C 109.5 . .
C36 C35 H35C 109.5 8_665 .
H35B C35 H35C 108.1 . .
N4 C36 C35 105.0(10) . 8_665
N4 C36 H36B 110.7 . .
C35 C36 H36B 110.7 8_665 .
N4 C36 H36C 110.7 . .
C35 C36 H36C 110.7 8_665 .
H36B C36 H36C 108.8 . .
N4 C37 C38 122.5(16) . .
N4 C37 H37A 118.8 . .
C38 C37 H37A 118.8 . .
C37 C38 C39 117.9(14) . .
C37 C38 C43 125.8(15) . .
C39 C38 C43 114.9(15) . .
C38 C39 C40 125.5(16) . .
C38 C39 H39A 117.2 . .
C40 C39 H39A 117.2 . .
C39 C40 C41 119.4(16) . .
C39 C40 H40A 120.3 . .
C41 C40 H40A 120.3 . .
C42 C41 C40 116.9(17) . .
C42 C41 H41A 121.5 . .
C40 C41 H41A 121.5 . .
C41 C42 O8 123.9(15) . .
C41 C42 C43 122.6(16) . .
O8 C42 C43 113.4(14) . .
O7 C43 C38 122.4(14) . .
O7 C43 C42 116.8(15) . .
C38 C43 C42 120.3(15) . .
O8 C44 H44A 109.5 . .
O8 C44 H44B 109.5 . .
H44A C44 H44B 109.5 . .
O8 C44 H44C 109.5 . .
H44A C44 H44C 109.5 . .
H44B C44 H44C 109.5 . .
O9 C45 H45A 109.5 . .
O9 C45 H45B 109.5 . .
H45A C45 H45B 109.5 . .
O9 C45 H45C 109.5 . .
H45A C45 H45C 109.5 . .
H45B C45 H45C 109.5 . .
C47 C46 O9 128.2(14) . .
C47 C46 C51 116.6(15) . .
O9 C46 C51 115.2(13) . .
C48 C47 C46 121.3(16) . .
C48 C47 H47A 119.3 . .
C46 C47 H47A 119.3 . .
C47 C48 C49 122.0(19) . .
C47 C48 H48A 119.0 . .
C49 C48 H48A 119.0 . .
C50 C49 C48 128.6(19) . .
C50 C49 H49A 115.7 . .
C48 C49 H49A 115.7 . .
C49 C50 C52 132.7(15) . .
C49 C50 C51 108.7(14) . .
C52 C50 C51 109.2(13) . .
O10 C51 C46 109.1(13) . .
O10 C51 C50 130.7(13) . .
C46 C51 C50 117.9(14) . .
N5 C52 C50 142.2(15) . .
N5 C52 H52A 108.9 . .
C50 C52 H52A 108.9 . .
N5 C53 C54 114.3(13) . .
N5 C53 H53A 108.7 . .
C54 C53 H53A 108.7 . .
N5 C53 H53B 108.7 . .
C54 C53 H53B 108.7 . .
H53A C53 H53B 107.6 . .
C55 C54 C53 114.3(12) . .
C55 C54 H54A 108.7 . .
C53 C54 H54A 108.7 . .
C55 C54 H54B 108.7 . .
C53 C54 H54B 108.7 . .
H54A C54 H54B 107.6 . .
C54 C55 C56 115.0(12) . 8_665
C54 C55 H55B 108.5 . .
C56 C55 H55B 108.5 8_665 .
C54 C55 H55C 108.5 . .
C56 C55 H55C 108.5 8_665 .
H55B C55 H55C 107.5 . .
C57 C56 C55 112.0(12) . 8_665
C57 C56 H56B 109.2 . .
C55 C56 H56B 109.2 8_665 .
C57 C56 H56C 109.2 . .
C55 C56 H56C 109.2 8_665 .
H56B C56 H56C 107.9 . .
C58 C57 C56 112.3(13) . .
C58 C57 H57A 109.2 . .
C56 C57 H57A 109.2 . .
C58 C57 H57B 109.2 . .
C56 C57 H57B 109.2 . .
H57A C57 H57B 107.9 . .
N6 C58 C57 108.3(13) . .
N6 C58 H58A 110.0 . .
C57 C58 H58A 110.0 . .
N6 C58 H58B 110.0 . .
C57 C58 H58B 110.0 . .
H58A C58 H58B 108.4 . .
N6 C59 C60 130.3(17) . .
N6 C59 H59A 114.8 . .
C60 C59 H59A 114.8 . .
C61 C60 C59 117.8(15) . .
C61 C60 C65 120.5(15) . .
C59 C60 C65 121.6(15) . .
C62 C61 C60 124.0(16) . .
C62 C61 H61A 118.0 . .
C60 C61 H61A 118.0 . .
C61 C62 C63 118.3(15) . .
C61 C62 H62A 120.9 . .
C63 C62 H62A 120.9 . .
C64 C63 C62 121.6(14) . .
C64 C63 H63A 119.2 . .
C62 C63 H63A 119.2 . .
C63 C64 C65 126.6(16) . .
C63 C64 O12 123.8(14) . .
C65 C64 O12 109.6(14) . .
O11 C65 C64 122.2(15) . .
O11 C65 C60 128.4(15) . .
C64 C65 C60 109.1(15) . .
O12 C66 H66A 109.5 . .
O12 C66 H66B 109.5 . .
H66A C66 H66B 109.5 . .
O12 C66 H66C 109.5 . .
H66A C66 H66C 109.5 . .
H66B C66 H66C 109.5 . .
O13 C67 H67A 109.5 . .
O13 C67 H67B 109.5 . .
H67A C67 H67B 109.5 . .
O13 C67 H67C 109.5 . .
H67A C67 H67C 109.5 . .
H67B C67 H67C 109.5 . .
C69 C68 O13 129.5(19) . .
C69 C68 C73 125.1(19) . .
O13 C68 C73 104.7(17) . .
C68 C69 C70 119(2) . .
C68 C69 H69A 120.7 . .
C70 C69 H69A 120.7 . .
C71 C70 C69 118(3) . .
C71 C70 H70A 120.8 . .
C69 C70 H70A 120.8 . .
C70 C71 C72 122(3) . .
C70 C71 H71B 118.8 . .
C72 C71 H71B 118.8 . .
C73 C72 C71 123.2(19) . .
C73 C72 C74 120.8(17) . .
C71 C72 C74 116.0(19) . .
O14 C73 C72 130.6(17) . .
O14 C73 C68 121.3(17) . .
C72 C73 C68 108.2(17) . .
N7 C74 C72 127.7(18) . .
N7 C74 H74A 116.1 . .
C72 C74 H74A 116.1 . .
C76 C75 N7 110.1(13) . .
C76 C75 H75A 109.7 . .
N7 C75 H75A 109.7 . .
C76 C75 H75B 109.7 . .
N7 C75 H75B 109.7 . .
H75A C75 H75B 108.2 . .
C75 C76 C77 117.7(14) . .
C75 C76 H76A 107.9 . .
C77 C76 H76A 107.9 . .
C75 C76 H76B 107.9 . .
C77 C76 H76B 107.9 . .
H76A C76 H76B 107.2 . .
C76 C77 C78 116.3(13) . .
C76 C77 H77A 108.2 . .
C78 C77 H77A 108.2 . .
C76 C77 H77B 108.2 . .
C78 C77 H77B 108.2 . .
H77A C77 H77B 107.4 . .
C77 C78 C79 115.6(12) . 8_665
C77 C78 H78B 108.4 . .
C79 C78 H78B 108.4 8_665 .
C77 C78 H78C 108.4 . .
C79 C78 H78C 108.4 8_665 .
H78B C78 H78C 107.4 . .
C80 C79 C78 113.6(12) . 8_665
C80 C79 H79B 108.9 . .
C78 C79 H79B 108.9 8_665 .
C80 C79 H79C 108.9 . .
C78 C79 H79C 108.9 8_665 .
H79B C79 H79C 107.7 . .
N8 C80 C79 113.5(12) . .
N8 C80 H80A 108.9 . .
C79 C80 H80A 108.9 . .
N8 C80 H80B 108.9 . .
C79 C80 H80B 108.9 . .
H80A C80 H80B 107.7 . .
N8 C81 C82 128.7(17) . .
N8 C81 H81A 115.7 . .
C82 C81 H81A 115.7 . .
C83 C82 C81 119.9(15) . .
C83 C82 C87 113.8(14) . .
C81 C82 C87 126.2(15) . .
C82 C83 C84 129.3(16) . .
C82 C83 H83A 115.4 . .
C84 C83 H83A 115.3 . .
C85 C84 C83 112.7(15) . .
C85 C84 H84A 123.6 . .
C83 C84 H84A 123.6 . .
C86 C85 C84 122.0(16) . .
C86 C85 H85A 119.0 . .
C84 C85 H85A 119.0 . .
C85 C86 C87 119.7(16) . .
C85 C86 O16 125.8(15) . .
C87 C86 O16 114.5(14) . .
O15 C87 C86 117.2(14) . .
O15 C87 C82 121.7(14) . .
C86 C87 C82 121.1(15) . .
O15 C87 Eu4 37.9(6) . .
C86 C87 Eu4 83.8(10) . .
C82 C87 Eu4 148.4(11) . .
O16 C88 H88A 109.5 . .
O16 C88 H88B 109.5 . .
H88A C88 H88B 109.5 . .
O16 C88 H88C 109.5 . .
H88A C88 H88C 109.5 . .
H88B C88 H88C 109.5 . .
O17 C89 H89A 109.5 . .
O17 C89 H89B 109.5 . .
H89A C89 H89B 109.5 . .
O17 C89 H89C 109.5 . .
H89A C89 H89C 109.5 . .
H89B C89 H89C 109.5 . .
O17 C90 C95 117.0(15) . .
O17 C90 C91 122.6(16) . .
C95 C90 C91 120.3(16) . .
C92 C91 C90 123.1(18) . .
C92 C91 H91A 118.5 . .
C90 C91 H91A 118.5 . .
C91 C92 C93 114(2) . .
C91 C92 H92A 122.9 . .
C93 C92 H92A 122.9 . .
C94 C93 C92 125(2) . .
C94 C93 H93A 117.3 . .
C92 C93 H93A 117.3 . .
C93 C94 C96 121.6(17) . .
C93 C94 C95 117.5(18) . .
C96 C94 C95 119.8(14) . .
O18 C95 C90 120.2(15) . .
O18 C95 C94 120.8(15) . .
C90 C95 C94 118.5(15) . .
N9 C96 C94 130.5(15) . .
N9 C96 H96A 114.7 . .
C94 C96 H96A 114.7 . .
N9 C97 C98 110.4(14) . .
N9 C97 H97A 109.6 . .
C98 C97 H97A 109.6 . .
N9 C97 H97B 109.6 . .
C98 C97 H97B 109.6 . .
H97A C97 H97B 108.1 . .
C99 C98 C97 116.1(16) . .
C99 C98 H98A 108.3 . .
C97 C98 H98A 108.3 . .
C99 C98 H98B 108.3 . .
C97 C98 H98B 108.3 . .
H98A C98 H98B 107.4 . .
C98 C99 C100 110.3(14) . .
C98 C99 H99A 109.6 . .
C100 C99 H99A 109.6 . .
C98 C99 H99B 109.6 . .
C100 C99 H99B 109.6 . .
H99A C99 H99B 108.1 . .
C101 C100 C99 108.4(14) . .
C101 C100 H10C 110.0 . .
C99 C100 H10C 110.0 . .
C101 C100 H10D 110.0 . .
C99 C100 H10D 110.0 . .
H10C C100 H10D 108.4 . .
C102 C101 C100 110.3(15) 8_665 .
C102 C101 H10F 109.6 8_665 .
C100 C101 H10F 109.6 . .
C102 C101 H10G 109.6 8_665 .
C100 C101 H10G 109.6 . .
H10F C101 H10G 108.1 . .
N10 C102 C101 107.3(13) . 8_665
N10 C102 H10I 110.3 . .
C101 C102 H10I 110.3 8_665 .
N10 C102 H10J 110.3 . .
C101 C102 H10J 110.3 8_665 .
H10I C102 H10J 108.5 . .
N10 C103 C104 125.5(16) . .
N10 C103 H10K 117.2 . .
C104 C103 H10K 117.2 . .
C109 C104 C105 114.8(16) . .
C109 C104 C103 126.2(16) . .
C105 C104 C103 118.1(16) . .
C104 C105 C106 126.1(16) . .
C104 C105 H10L 117.0 . .
C106 C105 H10L 117.0 . .
C107 C106 C105 120.3(18) . .
C107 C106 H10M 119.9 . .
C105 C106 H10M 119.9 . .
C106 C107 C108 114.5(18) . .
C106 C107 H10N 122.7 . .
C108 C107 H10N 122.7 . .
C107 C108 O20 123.5(15) . .
C107 C108 C109 123.2(16) . .
O20 C108 C109 112.4(14) . .
C104 C109 O19 123.5(16) . .
C104 C109 C108 119.4(16) . .
O19 C109 C108 117.1(14) . .
O20 C110 H11C 109.5 . .
O20 C110 H11D 109.5 . .
H11C C110 H11D 109.5 . .
O20 C110 H110 109.5 . .
H11C C110 H110 109.5 . .
H11D C110 H110 109.5 . .
O21 C111 H11F 109.5 . .
O21 C111 H11G 109.5 . .
H11F C111 H11G 109.5 . .
O21 C111 H11H 109.5 . .
H11F C111 H11H 109.5 . .
H11G C111 H11H 109.5 . .
O21 C112 C113 121.2(17) . .
O21 C112 C117 115.5(15) . .
C113 C112 C117 123.2(18) . .
C112 C113 C114 115.5(17) . .
C112 C113 H11I 122.2 . .
C114 C113 H11I 122.2 . .
C115 C114 C113 126.9(17) . .
C115 C114 H11J 116.5 . .
C113 C114 H11J 116.5 . .
C114 C115 C116 115.4(17) . .
C114 C115 H11K 122.3 . .
C116 C115 H11K 122.3 . .
C117 C116 C118 125.6(14) . .
C117 C116 C115 122.0(14) . .
C118 C116 C115 112.3(15) . .
O22 C117 C116 122.8(13) . .
O22 C117 C112 120.4(15) . .
C116 C117 C112 116.6(14) . .
N11 C118 C116 131.4(15) . .
N11 C118 H11M 114.3 . .
C116 C118 H11M 114.3 . .
N11 C119 C120 110.5(15) . .
N11 C119 H11N 109.5 . .
C120 C119 H11N 109.5 . .
N11 C119 H11O 109.6 . .
C120 C119 H11O 109.6 . .
H11N C119 H11O 108.1 . .
C119 C120 C121 114.1(16) . 8_665
C119 C120 H12E 108.7 . .
C121 C120 H12E 108.7 8_665 .
C119 C120 H12F 108.7 . .
C121 C120 H12F 108.7 8_665 .
H12E C120 H12F 107.6 . .
C122 C121 C120 109.3(14) . 8_665
C122 C121 H12H 109.8 . .
C120 C121 H12H 109.8 8_665 .
C122 C121 H12I 109.8 . .
C120 C121 H12I 109.8 8_665 .
H12H C121 H12I 108.3 . .
C123 C122 C121 115.8(13) . .
C123 C122 H12J 108.3 . .
C121 C122 H12J 108.3 . .
C123 C122 H12K 108.3 . .
C121 C122 H12K 108.3 . .
H12J C122 H12K 107.4 . .
C122 C123 C124 112.4(12) . .
C122 C123 H12L 109.1 . .
C124 C123 H12L 109.1 . .
C122 C123 H12M 109.1 . .
C124 C123 H12M 109.1 . .
H12L C123 H12M 107.9 . .
C123 C124 N12 109.3(13) . .
C123 C124 H12N 109.8 . .
N12 C124 H12N 109.8 . .
C123 C124 H12O 109.8 . .
N12 C124 H12O 109.8 . .
H12N C124 H12O 108.3 . .
N12 C125 C126 126.1(15) . .
N12 C125 H12P 116.9 . .
C126 C125 H12P 116.9 . .
C131 C126 C127 124.5(13) . .
C131 C126 C125 123.0(13) . .
C127 C126 C125 112.0(15) . .
C126 C127 C128 116.2(16) . .
C126 C127 H12Q 121.9 . .
C128 C127 H12Q 121.9 . .
C127 C128 C129 117.6(17) . .
C127 C128 H12R 121.2 . .
C129 C128 H12R 121.2 . .
C130 C129 C128 118.9(16) . .
C130 C129 H12S 120.5 . .
C128 C129 H12S 120.5 . .
O24 C130 C129 120.3(16) . .
O24 C130 C131 114.7(16) . .
C129 C130 C131 125.0(18) . .
C130 C131 O23 118.3(14) . .
C130 C131 C126 117.4(14) . .
O23 C131 C126 123.3(12) . .
C130 C131 Eu3 83.1(11) . .
O23 C131 Eu3 37.8(6) . .
C126 C131 Eu3 148.3(10) . .
O24 C132 H13D 109.5 . .
O24 C132 H13E 109.5 . .
H13D C132 H13E 109.5 . .
O24 C132 H13F 109.5 . .
H13D C132 H13F 109.5 . .
H13E C132 H13F 109.5 . .
O67 C133 O68 128.2(16) . .
O67 C133 C134 116.6(14) . .
O68 C133 C134 115.2(15) . .
C135 C134 C139 115.2(14) . .
C135 C134 C133 121.4(14) . .
C139 C134 C133 121.3(14) . .
C136 C135 C134 124.8(17) . .
C136 C135 H13G 117.6 . .
C134 C135 H13G 117.6 . .
C135 C136 C145 117.0(16) . 8_665
C135 C136 H13J 121.5 . .
C145 C136 H13J 121.5 8_665 .
C144 C137 C146 120.2(14) 8_665 8_665
C144 C137 C140 122.0(13) 8_665 .
C146 C137 C140 117.0(13) 8_665 .
C139 C138 C145 115.2(16) . 8_665
C139 C138 H13A 122.4 . .
C145 C138 H13A 122.4 8_665 .
C138 C139 C134 125.6(16) . .
C138 C139 H13Q 117.2 . .
C134 C139 H13Q 117.2 . .
O25 C140 O26 125.5(12) . .
O25 C140 C137 116.6(13) . .
O26 C140 C137 116.6(13) . .
O70 C141 O69 125.2(13) . .
O70 C141 C142 120.2(12) . .
O69 C141 C142 114.4(12) . .
C143 C142 C147 120.4(15) . .
C143 C142 C141 120.4(13) . .
C147 C142 C141 119.2(13) . .
C142 C143 C144 123.4(16) . .
C142 C143 H14C 118.3 . .
C144 C143 H14C 118.3 . .
C137 C144 C143 116.0(15) 8_665 .
C137 C144 H14D 122.0 8_665 .
C143 C144 H14D 122.0 . .
C138 C145 C136 120.6(14) 8_665 8_665
C138 C145 C148 121.5(14) 8_665 .
C136 C145 C148 117.9(14) 8_665 .
C147 C146 C137 116.2(15) . 8_665
C147 C146 H14G 121.9 . .
C137 C146 H14G 121.9 8_665 .
C142 C147 C146 122.0(16) . .
C142 C147 H14M 119.0 . .
C146 C147 H14M 119.0 . .
O28 C148 O27 130.2(14) . .
O28 C148 C145 115.7(14) . .
O27 C148 C145 114.1(14) . .
C150 C149 H14N 109.5 . .
C150 C149 H14O 109.5 . .
H14N C149 H14O 109.5 . .
C150 C149 H14P 109.5 . .
H14N C149 H14P 109.5 . .
H14O C149 H14P 109.5 . .
O30 C150 O29 124.1(15) . .
O30 C150 C149 115.0(17) . .
O29 C150 C149 120.9(16) . .
C152 C151 H15B 109.5 . .
C152 C151 H15C 109.5 . .
H15B C151 H15C 109.5 . .
C152 C151 H15D 109.5 . .
H15B C151 H15D 109.5 . .
H15C C151 H15D 109.5 . .
O31 C152 O32 121.9(14) . .
O31 C152 C151 124.8(16) . .
O32 C152 C151 113.1(14) . .
O31 C152 Cd2 62.2(8) . .
O32 C152 Cd2 60.2(8) . .
C151 C152 Cd2 172.8(13) . .
C154 C153 H15E 109.5 . .
C154 C153 H15F 109.5 . .
H15E C153 H15F 109.5 . .
C154 C153 H15G 109.5 . .
H15E C153 H15G 109.5 . .
H15F C153 H15G 109.5 . .
O33 C154 O34 116.6(14) . .
O33 C154 C153 125.1(15) . .
O34 C154 C153 118.0(14) . .
C156 C155 H15H 109.5 . .
C156 C155 H15I 109.5 . .
H15H C155 H15I 109.5 . .
C156 C155 H15J 109.5 . .
H15H C155 H15J 109.5 . .
H15I C155 H15J 109.5 . .
O36 C156 O35 122(2) . .
O36 C156 C155 120(2) . .
O35 C156 C155 118(2) . .
C158 C157 H15K 109.5 . .
C158 C157 H15L 109.5 . .
H15K C157 H15L 109.5 . .
C158 C157 H15M 109.5 . .
H15K C157 H15M 109.5 . .
H15L C157 H15M 109.5 . .
O38 C158 O37 123.6(16) . .
O38 C158 C157 120.5(17) . .
O37 C158 C157 115.8(16) . .
C160 C159 H15N 109.5 . .
C160 C159 H15O 109.5 . .
H15N C159 H15O 109.5 . .
C160 C159 H15P 109.5 . .
H15N C159 H15P 109.5 . .
H15O C159 H15P 109.5 . .
O39 C160 O40 124.8(17) . .
O39 C160 C159 124.1(18) . .
O40 C160 C159 110.9(16) . .
C162 C161 H16A 109.5 . .
C162 C161 H16B 109.5 . .
H16A C161 H16B 109.5 . .
C162 C161 H16C 109.5 . .
H16A C161 H16C 109.5 . .
H16B C161 H16C 109.5 . .
O42 C162 O41 111.8(17) . .
O42 C162 C161 132.1(19) . .
O41 C162 C161 116.0(15) . .
C164 C163 H16D 109.5 . .
C164 C163 H16E 109.5 . .
H16D C163 H16E 109.5 . .
C164 C163 H16F 109.5 . .
H16D C163 H16F 109.5 . .
H16E C163 H16F 109.5 . .
O44 C164 O43 118.8(11) . .
O44 C164 C163 120.7(12) . .
O43 C164 C163 120.5(12) . .
C166 C165 H16G 109.5 . .
C166 C165 H16H 109.5 . .
H16G C165 H16H 109.5 . .
C166 C165 H16I 109.5 . .
H16G C165 H16I 109.5 . .
H16H C165 H16I 109.5 . .
O45 C166 O46 125.3(18) . .
O45 C166 C165 119.0(16) . .
O46 C166 C165 115.2(17) . .
C168 C167 H16J 109.5 . .
C168 C167 H16K 109.5 . .
H16J C167 H16K 109.5 . .
C168 C167 H16L 109.5 . .
H16J C167 H16L 109.5 . .
H16K C167 H16L 109.5 . .
O48 C168 O47 122.2(19) . .
O48 C168 C167 119.2(18) . .
O47 C168 C167 117.8(18) . .
C170 C169 H16M 109.5 . .
C170 C169 H16N 109.5 . .
H16M C169 H16N 109.5 . .
C170 C169 H16O 109.5 . .
H16M C169 H16O 109.5 . .
H16N C169 H16O 109.5 . .
O49 C170 O50 121.5(15) . .
O49 C170 C169 119.6(14) . .
O50 C170 C169 119.0(14) . .
O49 C170 Cd8 62.8(8) . .
O50 C170 Cd8 58.8(8) . .
C169 C170 Cd8 176.6(13) . .
C172 C171 H17B 109.5 . .
C172 C171 H17C 109.5 . .
H17B C171 H17C 109.5 . .
C172 C171 H17D 109.5 . .
H17B C171 H17D 109.5 . .
H17C C171 H17D 109.5 . .
O53 C172 O54 119.6(15) . .
O53 C172 C171 119.8(16) . .
O54 C172 C171 120.6(15) . .
C174 C173 H17E 109.5 . .
C174 C173 H17F 109.5 . .
H17E C173 H17F 109.5 . .
C174 C173 H17G 109.5 . .
H17E C173 H17G 109.5 . .
H17F C173 H17G 109.5 . .
O51 C174 O52 121(2) . .
O51 C174 C173 119(2) . .
O52 C174 C173 119(2) . .
O51 C174 Cd8 62.8(12) . .
O52 C174 Cd8 58.7(11) . .
C173 C174 Cd8 177.4(17) . .
C176 C175 H17H 109.5 . .
C176 C175 H17I 109.5 . .
H17H C175 H17I 109.5 . .
C176 C175 H17J 109.5 . .
H17H C175 H17J 109.5 . .
H17I C175 H17J 109.5 . .
O57 C176 O58 122.6(16) . .
O57 C176 C175 116.4(16) . .
O58 C176 C175 119.5(16) . .
C178 C177 H17K 109.5 . .
C178 C177 H17L 109.5 . .
H17K C177 H17L 109.5 . .
C178 C177 H17M 109.5 . .
H17K C177 H17M 109.5 . .
H17L C177 H17M 109.5 . .
O63 C178 O64 117.5(13) . .
O63 C178 C177 119.8(14) . .
O64 C178 C177 122.2(15) . .
O63 C178 Cd11 56.4(7) . .
O64 C178 Cd11 61.1(8) . .
C177 C178 Cd11 172.8(12) . .
C180 C179 H17N 109.5 . .
C180 C179 H17O 109.5 . .
H17N C179 H17O 109.5 . .
C180 C179 H17P 109.5 . .
H17N C179 H17P 109.5 . .
H17O C179 H17P 109.5 . .
O60 C180 O59 123.2(13) . .
O60 C180 C179 117.9(13) . .
O59 C180 C179 118.9(13) . .
C182 C181 H18B 109.5 . .
C182 C181 H18C 109.5 . .
H18B C181 H18C 109.5 . .
C182 C181 H18D 109.5 . .
H18B C181 H18D 109.5 . .
H18C C181 H18D 109.5 . .
O66 C182 O65 122.3(14) . .
O66 C182 C181 116.5(15) . .
O65 C182 C181 119.6(15) . .
O66 C182 Cd11 65.9(8) . .
O65 C182 Cd11 56.6(8) . .
C181 C182 Cd11 171.3(11) . .
C184 C183 H18E 109.5 . .
C184 C183 H18F 109.5 . .
H18E C183 H18F 109.5 . .
C184 C183 H18G 109.5 . .
H18E C183 H18G 109.5 . .
H18F C183 H18G 109.5 . .
O61 C184 O62 123.5(14) . .
O61 C184 C183 116.4(15) . .
O62 C184 C183 119.7(14) . .
C186 C185 H18H 109.5 . .
C186 C185 H18I 109.5 . .
H18H C185 H18I 109.5 . .
C186 C185 H18J 109.5 . .
H18H C185 H18J 109.5 . .
H18I C185 H18J 109.5 . .
O55 C186 O56 125.6(17) . .
O55 C186 C185 115(2) . .
O56 C186 C185 118.9(17) . .

loop_
_geom_bond_atom_site_label_1
_geom_bond_atom_site_label_2
_geom_bond_distance
_geom_bond_site_symmetry_2
Eu1 O30 2.297(10) .
Eu1 O2 2.319(8) .
Eu1 O28 2.321(10) .
Eu1 O6 2.345(10) .
Eu1 O61 2.368(11) .
Eu1 O60 2.386(10) .
Eu1 N3 2.592(14) .
Eu1 O1 2.597(10) .
Eu1 C7 3.120(15) .
Eu1 Cd12 3.6513(14) .
Eu1 Cd1 3.8303(14) .
Eu2 O10 2.301(10) .
Eu2 O68 2.303(11) .
Eu2 O7 2.335(9) .
Eu2 O39 2.338(12) .
Eu2 O34 2.402(9) .
Eu2 O38 2.422(10) .
Eu2 N4 2.550(12) .
Eu2 O9 2.599(10) .
Eu2 Cd3 3.6609(15) .
Eu2 Cd4 3.8470(14) .
Eu3 O47 2.282(13) .
Eu3 O23 2.282(9) .
Eu3 O25 2.303(9) .
Eu3 O18 2.314(10) .
Eu3 O46 2.386(14) .
Eu3 O44 2.402(9) .
Eu3 N9 2.544(13) .
Eu3 O24 2.579(10) .
Eu3 C131 3.204(15) .
Eu3 Cd6 3.6410(15) .
Eu3 Cd7 3.8470(14) .
Eu4 O69 2.278(11) .
Eu4 O15 2.297(9) .
Eu4 O19 2.355(9) .
Eu4 O57 2.363(12) .
Eu4 O54 2.365(10) .
Eu4 O55 2.400(12) .
Eu4 O16 2.580(10) .
Eu4 N10 2.597(13) .
Eu4 C87 3.204(17) .
Eu4 Cd9 3.6493(14) .
Eu4 Cd10 3.8299(14) .
Cd1 O29 2.230(11) .
Cd1 O2 2.233(10) .
Cd1 N1 2.301(12) .
Cd1 O27 2.322(10) .
Cd1 O31 2.357(10) .
Cd1 O33 2.399(10) .
Cd2 O35 2.223(13) .
Cd2 O3 2.236(11) .
Cd2 O37 2.251(11) .
Cd2 O32 2.321(12) .
Cd2 O31 2.365(11) .
Cd2 O4 2.389(13) .
Cd2 O36 2.633(16) .
Cd2 C152 2.673(15) .
Cd3 O3 2.168(11) .
Cd3 N2 2.200(14) .
Cd3 O37 2.270(11) .
Cd3 O7 2.275(10) .
Cd3 O34 2.286(10) .
Cd3 O8 2.509(9) .
Cd3 O33 2.596(10) .
Cd4 O10 2.265(9) .
Cd4 O40 2.267(11) .
Cd4 O67 2.289(10) .
Cd4 O43 2.290(10) .
Cd4 O41 2.345(10) .
Cd4 N5 2.357(13) .
Cd5 O14 2.185(13) .
Cd5 O42 2.258(15) .
Cd5 O45 2.276(12) .
Cd5 O41 2.391(9) .
Cd5 O13 2.403(13) .
Cd5 O71 2.471(18) .
Cd6 N7 2.169(13) .
Cd6 O14 2.206(11) .
Cd6 O45 2.225(11) .
Cd6 O18 2.284(11) .
Cd6 O44 2.344(9) .
Cd6 O17 2.549(12) .
Cd6 O43 2.632(9) .
Cd7 O23 2.225(10) .
Cd7 O48 2.245(11) .
Cd7 O26 2.280(10) .
Cd7 N12 2.303(13) .
Cd7 O53 2.304(11) .
Cd7 O49 2.395(10) .
Cd8 O56 2.233(11) .
Cd8 O22 2.279(10) .
Cd8 O50 2.296(12) .
Cd8 O52 2.359(15) .
Cd8 O49 2.383(10) .
Cd8 O21 2.428(12) .
Cd8 O51 2.448(15) .
Cd8 C170 2.679(15) .
Cd8 C174 2.749(19) .
Cd9 O22 2.200(11) .
Cd9 N11 2.271(13) .
Cd9 O19 2.276(10) .
Cd9 O56 2.290(11) .
Cd9 O54 2.303(10) .
Cd9 O20 2.535(10) .
Cd9 O53 2.604(10) .
Cd10 O58 2.204(11) .
Cd10 O15 2.257(9) .
Cd10 O59 2.281(10) .
Cd10 O70 2.290(9) .
Cd10 N8 2.322(12) .
Cd10 O64 2.373(9) .
Cd11 O11 2.180(10) .
Cd11 O63 2.267(10) .
Cd11 O65 2.270(11) .
Cd11 O62 2.308(11) .
Cd11 O64 2.373(9) .
Cd11 O12 2.474(10) .
Cd11 O66 2.476(11) .
Cd11 C182 2.707(15) .
Cd11 C178 2.710(16) .
Cd12 O62 2.232(11) .
Cd12 N6 2.245(13) .
Cd12 O11 2.263(9) .
Cd12 O6 2.301(9) .
Cd12 O60 2.362(10) .
Cd12 O5 2.489(10) .
N1 C8 1.232(17) .
N1 C9 1.555(17) .
N2 C15 1.274(18) .
N2 C14 1.487(19) .
N3 C30 1.286(19) .
N3 C31 1.49(2) .
N4 C37 1.348(19) .
N4 C36 1.496(18) .
N5 C52 1.203(17) .
N5 C53 1.392(17) .
N6 C59 1.295(19) .
N6 C58 1.457(18) .
N7 C74 1.20(2) .
N7 C75 1.494(19) .
N8 C81 1.302(19) .
N8 C80 1.377(17) .
N9 C96 1.272(18) .
N9 C97 1.497(19) .
N10 C103 1.321(19) .
N10 C102 1.405(18) .
N11 C118 1.278(18) .
N11 C119 1.41(2) .
N12 C125 1.26(2) .
N12 C124 1.505(19) .
O1 C2 1.321(18) .
O1 C1 1.486(17) .
O2 C7 1.239(16) .
O3 C21 1.281(18) .
O4 C20 1.395(17) .
O4 C22 1.500(16) .
O5 C24 1.391(17) .
O5 C23 1.446(17) .
O6 C29 1.301(15) .
O7 C43 1.349(18) .
O8 C42 1.395(19) .
O8 C44 1.512(19) .
O9 C45 1.401(16) .
O9 C46 1.432(19) .
O10 C51 1.393(18) .
O11 C65 1.248(18) .
O12 C66 1.370(18) .
O12 C64 1.457(18) .
O13 C68 1.453(19) .
O13 C67 1.503(16) .
O14 C73 1.26(2) .
O15 C87 1.344(18) .
O16 C88 1.404(16) .
O16 C86 1.412(19) .
O17 C90 1.280(18) .
O17 C89 1.42(2) .
O18 C95 1.300(17) .
O19 C109 1.349(18) .
O20 C108 1.430(17) .
O20 C110 1.490(15) .
O21 C112 1.30(2) .
O21 C111 1.420(18) .
O22 C117 1.224(16) .
O23 C131 1.369(16) .
O24 C130 1.31(2) .
O24 C132 1.453(18) .
O25 C140 1.221(15) .
O26 C140 1.254(16) .
O27 C148 1.292(17) .
O28 C148 1.184(17) .
O29 C150 1.247(18) .
O30 C150 1.229(18) .
O31 C152 1.276(17) .
O32 C152 1.281(19) .
O33 C154 1.174(16) .
O34 C154 1.289(17) .
O35 C156 1.25(2) .
O36 C156 1.15(2) .
O37 C158 1.304(19) .
O38 C158 1.209(18) .
O39 C160 1.148(19) .
O40 C160 1.30(2) .
O41 C162 1.35(2) .
O42 C162 1.32(2) .
O43 C164 1.265(14) .
O44 C164 1.226(14) .
O45 C166 1.205(18) .
O46 C166 1.233(18) .
O47 C168 1.28(2) .
O48 C168 1.20(2) .
O49 C170 1.218(17) .
O50 C170 1.247(17) .
O51 C174 1.14(2) .
O52 C174 1.22(2) .
O53 C172 1.258(18) .
O54 C172 1.259(18) .
O55 C186 1.187(19) .
O56 C186 1.35(2) .
O57 C176 1.208(17) .
O58 C176 1.221(18) .
O59 C180 1.246(16) .
O60 C180 1.240(15) .
O61 C184 1.202(17) .
O62 C184 1.228(17) .
O63 C178 1.287(18) .
O64 C178 1.293(17) .
O65 C182 1.271(17) .
O66 C182 1.253(17) .
O67 C133 1.212(18) .
O68 C133 1.228(18) .
O69 C141 1.264(15) .
O70 C141 1.227(15) .
O71 H71D 0.8482 .
O71 H71A 0.8481 .
C1 H1A 0.9600 .
C1 H1B 0.9600 .
C1 H1C 0.9600 .
C2 C3 1.43(2) .
C2 C7 1.44(2) .
C3 C4 1.33(2) .
C3 H3A 0.9300 .
C4 C5 1.43(2) .
C4 H4A 0.9300 .
C5 C6 1.33(2) .
C5 H5A 0.9300 .
C6 C8 1.513(16) .
C6 C7 1.541(18) .
C8 H8A 0.9300 .
C9 C10 1.56(2) .
C9 H9A 0.9700 .
C9 H9B 0.9700 .
C10 C11 1.536(19) .
C10 H10A 0.9700 .
C10 H10B 0.9700 .
C11 C12 1.49(2) .
C11 H11A 0.9700 .
C11 H11B 0.9700 .
C12 C13 1.63(2) 8_665
C12 H12A 0.9700 .
C12 H12B 0.9700 .
C13 C14 1.50(2) .
C13 C12 1.63(2) 8_665
C13 H13B 0.9700 .
C13 H13C 0.9700 .
C14 H14A 0.9700 .
C14 H14B 0.9700 .
C15 C16 1.40(2) .
C15 H15A 0.9300 .
C16 C17 1.32(2) .
C16 C21 1.51(2) .
C17 C18 1.37(2) .
C17 H17A 0.9300 .
C18 C19 1.39(2) .
C18 H18A 0.9300 .
C19 C20 1.43(2) .
C19 H19A 0.9300 .
C20 C21 1.49(2) .
C22 H22A 0.9600 .
C22 H22B 0.9600 .
C22 H22C 0.9600 .
C23 H23A 0.9600 .
C23 H23B 0.9600 .
C23 H23C 0.9600 .
C24 C25 1.32(2) .
C24 C29 1.356(19) .
C25 C26 1.35(2) .
C25 H25A 0.9300 .
C26 C27 1.38(2) .
C26 H26A 0.9300 .
C27 C28 1.389(18) .
C27 H27A 0.9300 .
C28 C29 1.361(18) .
C28 C30 1.51(2) .
C30 H30A 0.9300 .
C31 C32 1.49(2) .
C31 H31A 0.9700 .
C31 H31B 0.9700 .
C32 C33 1.48(2) .
C32 H32A 0.9700 .
C32 H32B 0.9700 .
C33 C34 1.55(2) .
C33 H33A 0.9700 .
C33 H33B 0.9700 .
C34 C35 1.464(17) .
C34 H34A 0.9700 .
C34 H34B 0.9700 .
C35 C36 1.54(2) 8_665
C35 H35B 0.9700 .
C35 H35C 0.9700 .
C36 C35 1.54(2) 8_665
C36 H36B 0.9700 .
C36 H36C 0.9700 .
C37 C38 1.36(2) .
C37 H37A 0.9300 .
C38 C39 1.37(2) .
C38 C43 1.38(2) .
C39 C40 1.39(2) .
C39 H39A 0.9300 .
C40 C41 1.40(2) .
C40 H40A 0.9300 .
C41 C42 1.35(2) .
C41 H41A 0.9300 .
C42 C43 1.45(2) .
C44 H44A 0.9600 .
C44 H44B 0.9600 .
C44 H44C 0.9600 .
C45 H45A 0.9600 .
C45 H45B 0.9600 .
C45 H45C 0.9600 .
C46 C47 1.40(2) .
C46 C51 1.49(2) .
C47 C48 1.25(2) .
C47 H47A 0.9300 .
C48 C49 1.34(2) .
C48 H48A 0.9300 .
C49 C50 1.33(2) .
C49 H49A 0.9300 .
C50 C52 1.372(19) .
C50 C51 1.518(18) .
C52 H52A 0.9300 .
C53 C54 1.52(2) .
C53 H53A 0.9700 .
C53 H53B 0.9700 .
C54 C55 1.491(19) .
C54 H54A 0.9700 .
C54 H54B 0.9700 .
C55 C56 1.54(2) 8_665
C55 H55B 0.9700 .
C55 H55C 0.9700 .
C56 C57 1.52(2) .
C56 C55 1.54(2) 8_665
C56 H56B 0.9700 .
C56 H56C 0.9700 .
C57 C58 1.48(2) .
C57 H57A 0.9700 .
C57 H57B 0.9700 .
C58 H58A 0.9700 .
C58 H58B 0.9700 .
C59 C60 1.47(2) .
C59 H59A 0.9300 .
C60 C61 1.39(2) .
C60 C65 1.48(2) .
C61 C62 1.28(2) .
C61 H61A 0.9300 .
C62 C63 1.34(2) .
C62 H62A 0.9300 .
C63 C64 1.34(2) .
C63 H63A 0.9300 .
C64 C65 1.40(2) .
C66 H66A 0.9600 .
C66 H66B 0.9600 .
C66 H66C 0.9600 .
C67 H67A 0.9600 .
C67 H67B 0.9600 .
C67 H67C 0.9600 .
C68 C69 1.37(3) .
C68 C73 1.47(3) .
C69 C70 1.38(3) .
C69 H69A 0.9300 .
C70 C71 1.23(3) .
C70 H70A 0.9300 .
C71 C72 1.45(3) .
C71 H71B 0.9300 .
C72 C73 1.39(2) .
C72 C74 1.525(19) .
C74 H74A 0.9300 .
C75 C76 1.44(2) .
C75 H75A 0.9700 .
C75 H75B 0.9700 .
C76 C77 1.49(2) .
C76 H76A 0.9700 .
C76 H76B 0.9700 .
C77 C78 1.50(2) .
C77 H77A 0.9700 .
C77 H77B 0.9700 .
C78 C79 1.58(2) 8_665
C78 H78B 0.9700 .
C78 H78C 0.9700 .
C79 C80 1.462(19) .
C79 C78 1.58(2) 8_665
C79 H79B 0.9700 .
C79 H79C 0.9700 .
C80 H80A 0.9700 .
C80 H80B 0.9700 .
C81 C82 1.38(2) .
C81 H81A 0.9300 .
C82 C83 1.35(2) .
C82 C87 1.42(2) .
C83 C84 1.40(2) .
C83 H83A 0.9300 .
C84 C85 1.39(2) .
C84 H84A 0.9300 .
C85 C86 1.39(2) .
C85 H85A 0.9300 .
C86 C87 1.39(2) .
C88 H88A 0.9600 .
C88 H88B 0.9600 .
C88 H88C 0.9600 .
C89 H89A 0.9600 .
C89 H89B 0.9600 .
C89 H89C 0.9600 .
C90 C95 1.33(2) .
C90 C91 1.42(2) .
C91 C92 1.36(3) .
C91 H91A 0.9300 .
C92 C93 1.40(3) .
C92 H92A 0.9300 .
C93 C94 1.35(3) .
C93 H93A 0.9300 .
C94 C96 1.41(2) .
C94 C95 1.44(2) .
C96 H96A 0.9300 .
C97 C98 1.50(2) .
C97 H97A 0.9700 .
C97 H97B 0.9700 .
C98 C99 1.44(2) .
C98 H98A 0.9700 .
C98 H98B 0.9700 .
C99 C100 1.59(2) .
C99 H99A 0.9700 .
C99 H99B 0.9700 .
C100 C101 1.51(2) .
C100 H10C 0.9700 .
C100 H10D 0.9700 .
C101 C102 1.50(2) 8_665
C101 H10F 0.9700 .
C101 H10G 0.9700 .
C102 C101 1.50(2) 8_665
C102 H10I 0.9700 .
C102 H10J 0.9700 .
C103 C104 1.40(2) .
C103 H10K 0.9300 .
C104 C109 1.30(2) .
C104 C105 1.34(2) .
C105 C106 1.38(2) .
C105 H10L 0.9300 .
C106 C107 1.33(2) .
C106 H10M 0.9300 .
C107 C108 1.34(2) .
C107 H10N 0.9300 .
C108 C109 1.47(2) .
C110 H11C 0.9600 .
C110 H11D 0.9600 .
C110 H110 0.9600 .
C111 H11F 0.9600 .
C111 H11G 0.9600 .
C111 H11H 0.9600 .
C112 C113 1.36(2) .
C112 C117 1.45(2) .
C113 C114 1.47(2) .
C113 H11I 0.9300 .
C114 C115 1.31(2) .
C114 H11J 0.9300 .
C115 C116 1.49(2) .
C115 H11K 0.9300 .
C116 C117 1.40(2) .
C116 C118 1.43(2) .
C118 H11M 0.9300 .
C119 C120 1.47(2) .
C119 H11N 0.9700 .
C119 H11O 0.9700 .
C120 C121 1.60(2) 8_665
C120 H12E 0.9700 .
C120 H12F 0.9700 .
C121 C122 1.514(18) .
C121 C120 1.60(2) 8_665
C121 H12H 0.9700 .
C121 H12I 0.9700 .
C122 C123 1.480(19) .
C122 H12J 0.9700 .
C122 H12K 0.9700 .
C123 C124 1.502(18) .
C123 H12L 0.9700 .
C123 H12M 0.9700 .
C124 H12N 0.9700 .
C124 H12O 0.9700 .
C125 C126 1.55(2) .
C125 H12P 0.9300 .
C126 C131 1.38(2) .
C126 C127 1.39(2) .
C127 C128 1.46(2) .
C127 H12Q 0.9300 .
C128 C129 1.46(2) .
C128 H12R 0.9300 .
C129 C130 1.33(2) .
C129 H12S 0.9300 .
C130 C131 1.34(2) .
C132 H13D 0.9600 .
C132 H13E 0.9600 .
C132 H13F 0.9600 .
C133 C134 1.51(2) .
C134 C135 1.38(2) .
C134 C139 1.39(2) .
C135 C136 1.35(2) .
C135 H13G 0.9300 .
C136 C145 1.45(2) 8_665
C136 H13J 0.9300 .
C137 C144 1.40(2) 8_665
C137 C146 1.44(2) 8_665
C137 C140 1.509(17) .
C138 C139 1.36(2) .
C138 C145 1.42(2) 8_665
C138 H13A 0.9300 .
C139 H13Q 0.9300 .
C141 C142 1.503(18) .
C142 C143 1.31(2) .
C142 C147 1.33(2) .
C143 C144 1.41(2) .
C143 H14C 0.9300 .
C144 C137 1.40(2) 8_665
C144 H14D 0.9300 .
C145 C138 1.42(2) 8_665
C145 C136 1.45(2) 8_665
C145 C148 1.49(2) .
C146 C147 1.39(2) .
C146 C137 1.44(2) 8_665
C146 H14G 0.9300 .
C147 H14M 0.9300 .
C149 C150 1.50(2) .
C149 H14N 0.9600 .
C149 H14O 0.9600 .
C149 H14P 0.9600 .
C151 C152 1.474(18) .
C151 H15B 0.9600 .
C151 H15C 0.9600 .
C151 H15D 0.9600 .
C153 C154 1.53(2) .
C153 H15E 0.9600 .
C153 H15F 0.9600 .
C153 H15G 0.9600 .
C155 C156 1.51(2) .
C155 H15H 0.9600 .
C155 H15I 0.9600 .
C155 H15J 0.9600 .
C157 C158 1.421(18) .
C157 H15K 0.9600 .
C157 H15L 0.9600 .
C157 H15M 0.9600 .
C159 C160 1.49(2) .
C159 H15N 0.9600 .
C159 H15O 0.9600 .
C159 H15P 0.9600 .
C161 C162 1.42(2) .
C161 H16A 0.9600 .
C161 H16B 0.9600 .
C161 H16C 0.9600 .
C163 C164 1.461(19) .
C163 H16D 0.9600 .
C163 H16E 0.9600 .
C163 H16F 0.9600 .
C165 C166 1.57(3) .
C165 H16G 0.9600 .
C165 H16H 0.9600 .
C165 H16I 0.9600 .
C167 C168 1.51(3) .
C167 H16J 0.9600 .
C167 H16K 0.9600 .
C167 H16L 0.9600 .
C169 C170 1.54(2) .
C169 H16M 0.9600 .
C169 H16N 0.9600 .
C169 H16O 0.9600 .
C171 C172 1.47(2) .
C171 H17B 0.9600 .
C171 H17C 0.9600 .
C171 H17D 0.9600 .
C173 C174 1.45(3) .
C173 H17E 0.9600 .
C173 H17F 0.9600 .
C173 H17G 0.9600 .
C175 C176 1.53(2) .
C175 H17H 0.9600 .
C175 H17I 0.9600 .
C175 H17J 0.9600 .
C177 C178 1.47(2) .
C177 H17K 0.9600 .
C177 H17L 0.9600 .
C177 H17M 0.9600 .
C179 C180 1.457(19) .
C179 H17N 0.9600 .
C179 H17O 0.9600 .
C179 H17P 0.9600 .
C181 C182 1.55(2) .
C181 H18B 0.9600 .
C181 H18C 0.9600 .
C181 H18D 0.9600 .
C183 C184 1.57(2) .
C183 H18E 0.9600 .
C183 H18F 0.9600 .
C183 H18G 0.9600 .
C185 C186 1.43(2) .
C185 H18H 0.9600 .
C185 H18I 0.9600 .
C185 H18J 0.9600 .

loop_
_platon_squeeze_void_nr
_platon_squeeze_void_average_x
_platon_squeeze_void_average_y
_platon_squeeze_void_average_z
_platon_squeeze_void_volume
_platon_squeeze_void_count_electrons
_platon_squeeze_void_content
1 -0.006 0.001 0.000 30962 6578 ' '
2 0.224 0.724 0.750 568 117 ' '
3 0.275 0.224 0.250 568 117 ' '
4 0.724 0.776 0.250 568 117 ' '
5 0.775 0.276 0.750 568 117 ' '
